data_1560262
loop_
_publ_author_name
'Le\'on, F\'elix'
'Comas-Vives, Aleix'
'\'Alvarez, Eleuterio'
'Pizzano, Antonio'

_publ_section_title
;
 A combined experimental and computational study to decipher complexity in
 the asymmetric hydrogenation of imines with Ru catalysts bearing
 atropisomerizable ligands
;
_journal_issue 7
_journal_name_full 'Catalysis Science &amp; Technology'
_journal_page_first 2497
_journal_page_last 2511
_journal_paper_doi 10.1039/D0CY02390F
_journal_volume 11
_journal_year 2021
_chemical_absolute_configuration rm
_chemical_formula_moiety 'C55 H68 Cl2 N2 O3 P2 Ru, 0.5(C4 H10 O)'
_chemical_formula_sum 'C57 H73 Cl2 N2 O3.5 P2 Ru'
_chemical_formula_weight 1076.08
_space_group_crystal_system triclinic
_space_group_IT_number 1
_space_group_name_Hall 'P 1'
_space_group_name_H-M_alt 'P 1'
_atom_sites_solution_hydrogens geom
_audit_creation_method SHELXL-2018/3
_audit_update_record
;
2020-11-22 deposited with the CCDC.	2021-02-03 downloaded from the CCDC.
;
_cell_angle_alpha 87.715(10)
_cell_angle_beta 81.350(10)
_cell_angle_gamma 66.621(9)
_cell_formula_units_Z 4
_cell_length_a 16.268(3)
_cell_length_b 17.763(3)
_cell_length_c 23.082(4)
_cell_measurement_reflns_used 9913
_cell_measurement_temperature 193(2)
_cell_measurement_theta_max 29.98
_cell_measurement_theta_min 2.20
_cell_volume 6051.3(19)
_computing_cell_refinement 'Bruker SAINT'
_computing_data_collection 'Bruker APEX2'
_computing_data_reduction 'Bruker SAINT'
_computing_molecular_graphics 'Bruker SHELXTL'
_computing_publication_material 'Bruker SHELXTL'
_computing_structure_refinement 'SHELXL-2018/3 (Sheldrick, 2018)'
_computing_structure_solution 'SHELXS-97 (Sheldrick, 2008)'
_diffrn_ambient_temperature 193(2)
_diffrn_detector_area_resol_mean 8.26
_diffrn_measured_fraction_theta_full 0.998
_diffrn_measured_fraction_theta_max 0.998
_diffrn_measurement_device_type
; 
 Bruker-Nonius X8kappa APEX II CCD area detector 
;
_diffrn_measurement_method 'phi and omega scans with narrow frames'
_diffrn_radiation_type MoK\a
_diffrn_radiation_wavelength 0.71073
_diffrn_reflns_av_R_equivalents 0.0410
_diffrn_reflns_av_unetI/netI 0.0794
_diffrn_reflns_Laue_measured_fraction_full 0.998
_diffrn_reflns_Laue_measured_fraction_max 0.998
_diffrn_reflns_limit_h_max 19
_diffrn_reflns_limit_h_min -19
_diffrn_reflns_limit_k_max 21
_diffrn_reflns_limit_k_min -21
_diffrn_reflns_limit_l_max 27
_diffrn_reflns_limit_l_min -27
_diffrn_reflns_number 88132
_diffrn_reflns_point_group_measured_fraction_full 0.990
_diffrn_reflns_point_group_measured_fraction_max 0.990
_diffrn_reflns_theta_full 25.242
_diffrn_reflns_theta_max 25.250
_diffrn_reflns_theta_min 1.528
_diffrn_source 'sealed tube'
_exptl_absorpt_coefficient_mu 0.441
_exptl_absorpt_correction_T_max 0.7461
_exptl_absorpt_correction_T_min 0.6575
_exptl_absorpt_correction_type multi-scan
_exptl_absorpt_process_details
;
program SADABS, Bruker (2001).
;
_exptl_crystal_colour yellow
_exptl_crystal_density_diffrn 1.181
_exptl_crystal_description plate
_exptl_crystal_F_000 2260
_exptl_crystal_size_max 0.400
_exptl_crystal_size_mid 0.150
_exptl_crystal_size_min 0.100
_refine_diff_density_max 2.573
_refine_diff_density_min -2.038
_refine_diff_density_rms 0.198
_refine_ls_abs_structure_details
; 
 Flack x determined using 11897 quotients [(I+)-(I-)]/[(I+)+(I-)] 
 (Parsons, Flack and Wagner, Acta Cryst. B69 (2013) 249-259). 
;
_refine_ls_abs_structure_Flack 0.246(15)
_refine_ls_extinction_method none
_refine_ls_goodness_of_fit_ref 1.062
_refine_ls_hydrogen_treatment constr
_refine_ls_matrix_type fullcycle
_refine_ls_number_parameters 2387
_refine_ls_number_reflns 43430
_refine_ls_number_restraints 4119
_refine_ls_restrained_S_all 1.077
_refine_ls_R_factor_all 0.1214
_refine_ls_R_factor_gt 0.0836
_refine_ls_shift/su_max 0.063
_refine_ls_shift/su_mean 0.012
_refine_ls_structure_factor_coef Fsqd
_refine_ls_weighting_details 'w=1/[\s^2^(Fo^2^)+(0.1805P)^2^+4.2049P] where P=(Fo^2^+2Fc^2^)/3'
_refine_ls_weighting_scheme calc
_refine_ls_wR_factor_gt 0.2425
_refine_ls_wR_factor_ref 0.2708
_reflns_Friedel_coverage 0.984
_reflns_Friedel_fraction_full 0.982
_reflns_Friedel_fraction_max 0.982
_reflns_number_gt 30603
_reflns_number_total 43430
_reflns_threshold_expression 'I > 2\s(I)'
_cod_data_source_file d0cy02390f2.cif
_cod_data_source_block 1a
_cod_depositor_comments
;
Adding full bibliography for 1560262--1560266.cif.

2022-06-21
Z value and formula fixed to values more according to usual
chemical conventions.                 miguel
;
_cod_original_formula_sum 'C114 H146 Cl4 N4 O7 P4 Ru2'
_cod_original_formula_weight 2152.16
_cod_original_formula_moiety '2(C55 H68 Cl2 N2 O3 P2 Ru), C4 H10 O'
_cod_original_formula_units_Z 2
_cod_original_cell_volume 6051.5(18)
_cod_database_code 1560262
_shelx_shelxl_version_number 2018/3
_shelx_space_group_comment
; 
The symmetry employed for this shelxl refinement is uniquely defined 
by the following loop, which should always be used as a source of 
symmetry information in preference to the above space-group names. 
They are only intended as comments. 
;
_shelx_estimated_absorpt_t_min 0.843
_shelx_estimated_absorpt_t_max 0.957

loop_
_space_group_symop_operation_xyz
'x, y, z'

loop_
_atom_site_label
_atom_site_type_symbol
_atom_site_fract_x
_atom_site_fract_y
_atom_site_fract_z
_atom_site_U_iso_or_equiv
_atom_site_adp_type
_atom_site_occupancy
_atom_site_site_symmetry_order
_atom_site_calc_flag
_atom_site_refinement_flags_posn
_atom_site_refinement_flags_adp
_atom_site_refinement_flags_occupancy
_atom_site_disorder_assembly
_atom_site_disorder_group
Ru1A Ru 0.16102(7) 0.38243(6) 0.65671(5) 0.0206(2) Uani 1 1 d . U . . .
Cl1A Cl 0.1599(2) 0.4630(2) 0.57094(15) 0.0300(7) Uani 1 1 d . U . . .
Cl2A Cl 0.1274(2) 0.3132(2) 0.74210(14) 0.0282(7) Uani 1 1 d . U . . .
P1A P 0.2607(2) 0.41095(19) 0.69458(15) 0.0199(6) Uani 1 1 d . U . . .
P2A P 0.2866(2) 0.2701(2) 0.62428(16) 0.0227(7) Uani 1 1 d . U . . .
O1A O 0.2959(6) 0.4752(5) 0.6572(4) 0.0242(15) Uani 1 1 d . U . . .
O2A O 0.2486(6) 0.4421(5) 0.7630(4) 0.0208(15) Uani 1 1 d . U . . .
O3A O 0.3545(6) 0.3328(5) 0.6986(4) 0.0280(16) Uani 1 1 d . U . . .
N1A N 0.0578(7) 0.3565(7) 0.6226(5) 0.0267(18) Uani 1 1 d . U . . .
H1A1 H 0.077614 0.339379 0.584546 0.032 Uiso 1 1 calc R U . . .
H1A2 H 0.048776 0.314977 0.643177 0.032 Uiso 1 1 calc R U . . .
N2A N 0.0408(7) 0.4880(7) 0.6873(5) 0.0250(18) Uani 1 1 d . U . . .
H2A1 H 0.042304 0.500827 0.724851 0.030 Uiso 1 1 calc R U . . .
H2A2 H 0.038994 0.531643 0.664688 0.030 Uiso 1 1 calc R U . . .
C1A C 0.3025(9) 0.5478(8) 0.6745(6) 0.0238(18) Uani 1 1 d . U . . .
C2A C 0.3739(9) 0.5580(9) 0.6422(6) 0.0289(18) Uani 1 1 d . U . . .
C3A C 0.3768(10) 0.6374(9) 0.6556(6) 0.033(2) Uani 1 1 d . U . . .
H3A H 0.419247 0.653802 0.631498 0.039 Uiso 1 1 calc R U . . .
C4A C 0.3178(10) 0.6920(10) 0.7041(7) 0.036(2) Uani 1 1 d . U . . .
C5A C 0.2503(10) 0.6694(9) 0.7318(6) 0.030(2) Uani 1 1 d . U . . .
H5A H 0.208655 0.704043 0.762533 0.037 Uiso 1 1 calc R U . . .
C6A C 0.2388(8) 0.5968(8) 0.7171(5) 0.0251(18) Uani 1 1 d D U . . .
C7A C 0.1627(8) 0.5863(8) 0.7544(5) 0.0241(18) Uani 1 1 d D U . . .
C8A C 0.1716(8) 0.5119(8) 0.7848(5) 0.0185(17) Uani 1 1 d . U . . .
C9A C 0.1087(8) 0.5080(8) 0.8316(5) 0.0197(18) Uani 1 1 d . U . . .
C10A C 0.0325(9) 0.5769(8) 0.8399(6) 0.023(2) Uani 1 1 d . U . . .
H10A H -0.010471 0.575954 0.872389 0.028 Uiso 1 1 calc R U . . .
C11A C 0.0060(9) 0.6505(8) 0.8082(6) 0.0248(19) Uani 1 1 d . U . . .
C12A C 0.0767(9) 0.6532(8) 0.7652(6) 0.025(2) Uani 1 1 d . U . . .
H12A H 0.066533 0.701272 0.742780 0.031 Uiso 1 1 calc R U . . .
C13A C 0.4399(11) 0.5111(10) 0.5926(7) 0.040(2) Uani 1 1 d . U . . .
C14A C 0.5022(10) 0.5459(10) 0.5674(7) 0.042(3) Uani 1 1 d . U . . .
H14A H 0.469040 0.599375 0.551055 0.064 Uiso 1 1 calc R U . . .
H14B H 0.545460 0.509296 0.536124 0.064 Uiso 1 1 calc R U . . .
H14C H 0.534969 0.553056 0.597668 0.064 Uiso 1 1 calc R U . . .
C15A C 0.4961(10) 0.4252(10) 0.6248(7) 0.041(3) Uani 1 1 d . U . . .
H15A H 0.537478 0.384574 0.595016 0.062 Uiso 1 1 calc R U . . .
H15B H 0.453281 0.404058 0.646194 0.062 Uiso 1 1 calc R U . . .
H15C H 0.530896 0.435960 0.652173 0.062 Uiso 1 1 calc R U . . .
C16A C 0.3947(10) 0.4962(10) 0.5461(6) 0.037(3) Uani 1 1 d . U . . .
H16A H 0.432349 0.442807 0.526920 0.055 Uiso 1 1 calc R U . . .
H16B H 0.385805 0.539447 0.517065 0.055 Uiso 1 1 calc R U . . .
H16C H 0.335770 0.496299 0.563384 0.055 Uiso 1 1 calc R U . . .
C17A C 0.3325(12) 0.7673(10) 0.7191(7) 0.046(2) Uani 1 1 d . U . . .
C18A C 0.3077(13) 0.8285(10) 0.6738(8) 0.052(3) Uani 1 1 d . U . . .
H18A H 0.245447 0.840859 0.667590 0.078 Uiso 1 1 calc R U . . .
H18B H 0.348863 0.807130 0.637155 0.078 Uiso 1 1 calc R U . . .
H18C H 0.312293 0.878696 0.686152 0.078 Uiso 1 1 calc R U . . .
C19A C 0.2830(14) 0.7985(12) 0.7782(8) 0.060(4) Uani 1 1 d . U . . .
H19A H 0.217771 0.817913 0.777493 0.090 Uiso 1 1 calc R U . . .
H19B H 0.297230 0.844016 0.789701 0.090 Uiso 1 1 calc R U . . .
H19C H 0.301311 0.754420 0.806413 0.090 Uiso 1 1 calc R U . . .
C20A C 0.4299(12) 0.7344(11) 0.7348(8) 0.050(3) Uani 1 1 d . U . . .
H20A H 0.443443 0.780470 0.745883 0.076 Uiso 1 1 calc R U . . .
H20B H 0.473158 0.705054 0.700715 0.076 Uiso 1 1 calc R U . . .
H20C H 0.434666 0.696940 0.767626 0.076 Uiso 1 1 calc R U . . .
C21A C 0.1300(9) 0.4399(8) 0.8733(6) 0.025(2) Uani 1 1 d . U . . .
C22A C 0.2197(9) 0.3659(8) 0.8613(6) 0.026(2) Uani 1 1 d . U . . .
H22A H 0.269172 0.384661 0.851445 0.038 Uiso 1 1 calc R U . . .
H22B H 0.218510 0.333320 0.828398 0.038 Uiso 1 1 calc R U . . .
H22C H 0.229282 0.332180 0.896250 0.038 Uiso 1 1 calc R U . . .
C23A C 0.1358(11) 0.4819(10) 0.9338(6) 0.039(3) Uani 1 1 d . U . . .
H23A H 0.081096 0.531932 0.943589 0.058 Uiso 1 1 calc R U . . .
H23B H 0.189096 0.495724 0.928098 0.058 Uiso 1 1 calc R U . . .
H23C H 0.140712 0.443205 0.965858 0.058 Uiso 1 1 calc R U . . .
C24A C 0.0525(9) 0.4083(9) 0.8850(6) 0.031(3) Uani 1 1 d . U . . .
H24A H 0.038267 0.396296 0.847568 0.047 Uiso 1 1 calc R U . . .
H24B H -0.001396 0.450472 0.906844 0.047 Uiso 1 1 calc R U . . .
H24C H 0.071967 0.358297 0.907969 0.047 Uiso 1 1 calc R U . . .
C25A C -0.0814(10) 0.7210(9) 0.8193(6) 0.035(2) Uani 1 1 d . U . . .
C26A C -0.1531(11) 0.7101(11) 0.8665(7) 0.048(4) Uani 1 1 d . U . . .
H26A H -0.158999 0.658763 0.858787 0.073 Uiso 1 1 calc R U . . .
H26B H -0.211365 0.756281 0.865533 0.073 Uiso 1 1 calc R U . . .
H26C H -0.134490 0.708347 0.905130 0.073 Uiso 1 1 calc R U . . .
C27A C -0.0703(12) 0.7994(9) 0.8365(7) 0.044(3) Uani 1 1 d . U . . .
H27A H -0.128943 0.846091 0.839427 0.066 Uiso 1 1 calc R U . . .
H27B H -0.026831 0.809880 0.806544 0.066 Uiso 1 1 calc R U . . .
H27C H -0.048135 0.791736 0.874384 0.066 Uiso 1 1 calc R U . . .
C28A C -0.1273(11) 0.7426(10) 0.7637(7) 0.045(3) Uani 1 1 d . U . . .
H28A H -0.136871 0.695197 0.750828 0.067 Uiso 1 1 calc R U . . .
H28B H -0.088459 0.757185 0.732626 0.067 Uiso 1 1 calc R U . . .
H28C H -0.185717 0.789175 0.772423 0.067 Uiso 1 1 calc R U . . .
C29A C 0.3541(9) 0.2521(8) 0.6846(6) 0.0267(19) Uani 1 1 d . U . . .
H29A H 0.326441 0.231087 0.719181 0.032 Uiso 1 1 calc R U . . .
H29B H 0.416546 0.211602 0.672323 0.032 Uiso 1 1 calc R U . . .
C30A C 0.2838(8) 0.1712(7) 0.6120(5) 0.0282(18) Uani 1 1 d D U . . .
C31A C 0.2180(9) 0.1491(7) 0.6456(6) 0.035(2) Uani 1 1 d D U . . .
H31A H 0.174460 0.186786 0.674161 0.042 Uiso 1 1 calc R U . . .
C32A C 0.2156(10) 0.0725(7) 0.6377(6) 0.040(2) Uani 1 1 d D U . . .
H32A H 0.171313 0.057636 0.661102 0.048 Uiso 1 1 calc R U . . .
C33A C 0.2790(9) 0.0180(9) 0.5951(7) 0.047(3) Uani 1 1 d D U . . .
H33A H 0.272022 -0.030311 0.585219 0.057 Uiso 1 1 calc R U . . .
C34A C 0.3525(10) 0.0334(8) 0.5667(7) 0.045(3) Uani 1 1 d D U . . .
H34A H 0.400261 -0.006870 0.541857 0.054 Uiso 1 1 calc R U . . .
C35A C 0.3532(9) 0.1103(7) 0.5761(6) 0.037(2) Uani 1 1 d D U . . .
H35A H 0.402934 0.121742 0.557337 0.044 Uiso 1 1 calc R U . . .
C36A C 0.3649(10) 0.2761(9) 0.5589(6) 0.0302(19) Uani 1 1 d . U . . .
C37A C 0.3312(11) 0.2987(10) 0.5085(7) 0.040(2) Uani 1 1 d . U . . .
H37A H 0.267638 0.316156 0.509715 0.048 Uiso 1 1 calc R U . . .
C38A C 0.3824(12) 0.2984(11) 0.4546(8) 0.050(3) Uani 1 1 d . U . . .
H38A H 0.355387 0.315937 0.420083 0.060 Uiso 1 1 calc R U . . .
C39A C 0.4727(12) 0.2720(11) 0.4539(8) 0.051(3) Uani 1 1 d . U . . .
H39A H 0.510753 0.269460 0.417844 0.062 Uiso 1 1 calc R U . . .
C40A C 0.5091(11) 0.2494(10) 0.5029(7) 0.045(3) Uani 1 1 d . U . . .
H40A H 0.572931 0.231542 0.499791 0.054 Uiso 1 1 calc R U . . .
C41A C 0.4576(10) 0.2497(9) 0.5629(7) 0.037(2) Uani 1 1 d . U . . .
H41A H 0.483583 0.234379 0.597928 0.044 Uiso 1 1 calc R U . . .
C42A C -0.0289(8) 0.4284(9) 0.6262(6) 0.0313(19) Uani 1 1 d . U . . .
H42A H -0.024785 0.466378 0.593830 0.038 Uiso 1 1 calc DR U . . .
C43A C -0.0440(9) 0.4717(9) 0.6850(6) 0.0302(19) Uani 1 1 d . U . . .
H43A H -0.048717 0.433354 0.717036 0.036 Uiso 1 1 calc R U . . .
C44A C -0.1062(6) 0.4026(6) 0.6209(4) 0.038(2) Uani 1 1 d G U . . .
C45A C -0.1311(7) 0.3504(6) 0.6592(4) 0.043(2) Uani 1 1 d G U . . .
H45A H -0.096248 0.324966 0.689382 0.051 Uiso 1 1 calc R U . . .
C46A C -0.2071(7) 0.3354(6) 0.6533(4) 0.046(3) Uani 1 1 d G U . . .
H46A H -0.224168 0.299706 0.679525 0.055 Uiso 1 1 calc R U . . .
C47A C -0.2582(6) 0.3726(7) 0.6091(5) 0.051(3) Uani 1 1 d G U . . .
H47A H -0.310126 0.362331 0.605146 0.061 Uiso 1 1 calc R U . . .
C48A C -0.2333(6) 0.4248(7) 0.5708(4) 0.054(3) Uani 1 1 d G U . . .
H48A H -0.268165 0.450216 0.540626 0.064 Uiso 1 1 calc R U . . .
C49A C -0.1573(6) 0.4398(6) 0.5767(4) 0.048(2) Uani 1 1 d G U . . .
H49A H -0.140245 0.475477 0.550483 0.058 Uiso 1 1 calc DR U . . .
C50A C -0.1299(6) 0.5477(5) 0.6922(5) 0.037(2) Uani 1 1 d G U . . .
C51A C -0.2006(7) 0.5543(6) 0.7365(4) 0.053(3) Uani 1 1 d G U . . .
H51A H -0.193967 0.511342 0.763591 0.064 Uiso 1 1 calc R U . . .
C52A C -0.2809(6) 0.6239(7) 0.7412(5) 0.060(3) Uani 1 1 d G U . . .
H52A H -0.329205 0.628386 0.771540 0.072 Uiso 1 1 calc R U . . .
C53A C -0.2905(6) 0.6868(6) 0.7016(5) 0.060(3) Uani 1 1 d G U . . .
H53A H -0.345429 0.734300 0.704855 0.073 Uiso 1 1 calc R U . . .
C54A C -0.2198(8) 0.6802(6) 0.6573(5) 0.055(3) Uani 1 1 d G U . . .
H54A H -0.226415 0.723171 0.630222 0.066 Uiso 1 1 calc R U . . .
C55A C -0.1395(6) 0.6106(7) 0.6526(4) 0.049(3) Uani 1 1 d G U . . .
H55A H -0.091176 0.606128 0.622272 0.058 Uiso 1 1 calc R U . . .
Ru1B Ru 0.88674(8) 1.04965(8) 0.61152(5) 0.022 Uani 1 1 d . U . . .
Cl1B Cl 0.7531(3) 1.1275(3) 0.5690(2) 0.040 Uani 1 1 d . U . . .
Cl2B Cl 1.0374(3) 0.9797(3) 0.63626(19) 0.029 Uani 1 1 d . U . . .
P1B P 0.8524(3) 0.9456(3) 0.6388(2) 0.022 Uani 1 1 d . U . . .
P2B P 0.8308(3) 1.0858(3) 0.7069(2) 0.022 Uani 1 1 d . U . . .
O1B O 0.7516(8) 0.9533(8) 0.6326(5) 0.026 Uani 1 1 d . U . . .
O2B O 0.9113(8) 0.8516(8) 0.6176(5) 0.026 Uani 1 1 d . U . . .
O3B O 0.8517(8) 0.9290(7) 0.7062(5) 0.022 Uani 1 1 d . U . . .
N1B N 0.9303(9) 1.1490(8) 0.5868(5) 0.028 Uani 1 1 d . U . . .
H1B1 H 0.884770 1.197980 0.598859 0.033 Uiso 1 1 calc R U . . .
H1B2 H 0.978814 1.143087 0.604495 0.033 Uiso 1 1 calc R U . . .
N2B N 0.9468(10) 1.0142(9) 0.5229(6) 0.028 Uani 1 1 d D U . . .
H2B1 H 0.980227 0.959122 0.520446 0.034 Uiso 1 1 calc R U . . .
H2B2 H 0.902607 1.025867 0.499884 0.034 Uiso 1 1 calc R U . . .
C1B C 0.7214(12) 0.9056(10) 0.6054(7) 0.025 Uani 1 1 d . U . . .
C2B C 0.6376(11) 0.9055(10) 0.6264(7) 0.020 Uani 1 1 d . U . . .
C3B C 0.6088(13) 0.8541(11) 0.5978(8) 0.026 Uani 1 1 d . U . . .
H3B H 0.554355 0.849051 0.614913 0.031 Uiso 1 1 calc R U . . .
C4B C 0.6527(12) 0.8119(11) 0.5485(8) 0.030 Uani 1 1 d . U . . .
C5B C 0.7329(11) 0.8154(10) 0.5268(7) 0.027 Uani 1 1 d . U . . .
H5B H 0.764432 0.786526 0.491103 0.032 Uiso 1 1 calc R U . . .
C6B C 0.7714(11) 0.8585(12) 0.5536(8) 0.031 Uani 1 1 d D U . . .
C7B C 0.8611(10) 0.8566(11) 0.5261(7) 0.026 Uani 1 1 d D U . . .
C8B C 0.9366(13) 0.8372(11) 0.5555(7) 0.023 Uani 1 1 d . U . . .
C9B C 1.0227(11) 0.8072(11) 0.5292(7) 0.022 Uani 1 1 d . U . . .
C10B C 1.0355(12) 0.8053(11) 0.4673(7) 0.025 Uani 1 1 d . U . . .
H10B H 1.096168 0.782619 0.447890 0.030 Uiso 1 1 calc R U . . .
C11B C 0.9670(13) 0.8337(12) 0.4320(7) 0.028 Uani 1 1 d . U . . .
C12B C 0.8754(11) 0.8570(10) 0.4648(7) 0.027 Uani 1 1 d . U . . .
H12B H 0.825165 0.872587 0.444045 0.033 Uiso 1 1 calc R U . . .
C13B C 0.5822(12) 0.9555(11) 0.6800(7) 0.027 Uani 1 1 d . U . . .
C14B C 0.6277(14) 0.9334(12) 0.7355(8) 0.037 Uani 1 1 d . U . . .
H14D H 0.582811 0.959249 0.769860 0.055 Uiso 1 1 calc R U . . .
H14E H 0.676463 0.953282 0.732466 0.055 Uiso 1 1 calc R U . . .
H14F H 0.652927 0.873762 0.739752 0.055 Uiso 1 1 calc R U . . .
C15B C 0.5597(12) 1.0495(11) 0.6636(7) 0.031 Uani 1 1 d . U . . .
H15D H 0.536851 1.060400 0.625872 0.047 Uiso 1 1 calc R U . . .
H15E H 0.614769 1.060144 0.660838 0.047 Uiso 1 1 calc R U . . .
H15F H 0.513604 1.085286 0.694085 0.047 Uiso 1 1 calc R U . . .
C16B C 0.4943(11) 0.9371(10) 0.7026(7) 0.032 Uani 1 1 d . U . . .
H16D H 0.457969 0.945948 0.670753 0.048 Uiso 1 1 calc R U . . .
H16E H 0.458198 0.973956 0.735753 0.048 Uiso 1 1 calc R U . . .
H16F H 0.512851 0.880042 0.715018 0.048 Uiso 1 1 calc R U . . .
C17B C 0.6160(11) 0.7601(10) 0.5157(7) 0.035 Uani 1 1 d . U . . .
C18B C 0.6272(16) 0.7753(14) 0.4490(9) 0.066 Uani 1 1 d . U . . .
H18D H 0.678261 0.791657 0.438118 0.099 Uiso 1 1 calc R U . . .
H18E H 0.571689 0.819128 0.439218 0.099 Uiso 1 1 calc R U . . .
H18F H 0.638601 0.724921 0.427409 0.099 Uiso 1 1 calc R U . . .
C19B C 0.6467(17) 0.6741(15) 0.5500(10) 0.076 Uani 1 1 d . U . . .
H19D H 0.696739 0.631716 0.525378 0.113 Uiso 1 1 calc R U . . .
H19E H 0.595466 0.657639 0.558620 0.113 Uiso 1 1 calc R U . . .
H19F H 0.666615 0.680991 0.586726 0.113 Uiso 1 1 calc R U . . .
C20B C 0.5121(12) 0.7860(12) 0.5340(8) 0.049 Uani 1 1 d . U . . .
H20D H 0.493668 0.745153 0.519069 0.074 Uiso 1 1 calc R U . . .
H20E H 0.479617 0.839592 0.517660 0.074 Uiso 1 1 calc R U . . .
H20F H 0.497838 0.789579 0.576872 0.074 Uiso 1 1 calc R U . . .
C21B C 1.1107(12) 0.7644(11) 0.5556(7) 0.025 Uani 1 1 d . U . . .
C22B C 1.0935(12) 0.7533(10) 0.6245(7) 0.030 Uani 1 1 d . U . . .
H22D H 1.150249 0.716963 0.637726 0.045 Uiso 1 1 calc R U . . .
H22E H 1.048359 0.729283 0.633696 0.045 Uiso 1 1 calc R U . . .
H22F H 1.071155 0.806921 0.644394 0.045 Uiso 1 1 calc R U . . .
C23B C 1.1548(12) 0.6740(11) 0.5314(7) 0.032 Uani 1 1 d . U . . .
H23D H 1.206362 0.642454 0.551647 0.048 Uiso 1 1 calc R U . . .
H23E H 1.175801 0.673577 0.489246 0.048 Uiso 1 1 calc R U . . .
H23F H 1.110049 0.649377 0.538033 0.048 Uiso 1 1 calc R U . . .
C24B C 1.1771(14) 0.8054(14) 0.5402(9) 0.042 Uani 1 1 d . U . . .
H24D H 1.170809 0.829303 0.501294 0.062 Uiso 1 1 calc R U . . .
H24E H 1.239000 0.764589 0.540142 0.062 Uiso 1 1 calc R U . . .
H24F H 1.164231 0.848802 0.569332 0.062 Uiso 1 1 calc R U . . .
C25B C 0.9808(13) 0.8322(13) 0.3663(8) 0.034 Uani 1 1 d . U . . .
C26B C 1.0775(12) 0.8240(11) 0.3439(8) 0.046 Uani 1 1 d . U . . .
H26D H 1.120281 0.768823 0.351854 0.070 Uiso 1 1 calc R U . . .
H26E H 1.090372 0.864802 0.364020 0.070 Uiso 1 1 calc R U . . .
H26F H 1.083838 0.833051 0.301638 0.070 Uiso 1 1 calc R U . . .
C27B C 0.9742(16) 0.7466(14) 0.3468(10) 0.065 Uani 1 1 d . U . . .
H27D H 0.978760 0.743831 0.304013 0.097 Uiso 1 1 calc R U . . .
H27E H 0.916145 0.745678 0.364913 0.097 Uiso 1 1 calc R U . . .
H27F H 1.023821 0.699348 0.359771 0.097 Uiso 1 1 calc R U . . .
C28B C 0.9092(13) 0.8938(12) 0.3378(8) 0.050 Uani 1 1 d . U . . .
H28D H 0.920453 0.880991 0.295687 0.075 Uiso 1 1 calc R U . . .
H28E H 0.908906 0.948191 0.343851 0.075 Uiso 1 1 calc R U . . .
H28F H 0.850496 0.893294 0.354748 0.075 Uiso 1 1 calc R U . . .
C29B C 0.8678(12) 0.9878(10) 0.7428(7) 0.023 Uani 1 1 d . U . . .
H29C H 0.932944 0.968057 0.746318 0.027 Uiso 1 1 calc R U . . .
H29D H 0.833159 0.993148 0.782641 0.027 Uiso 1 1 calc R U . . .
C30B C 0.8708(14) 1.1491(13) 0.7497(8) 0.035 Uani 1 1 d . U . . .
C31B C 0.9655(13) 1.1333(12) 0.7386(8) 0.036 Uani 1 1 d . U . . .
H31B H 1.005328 1.090850 0.711683 0.044 Uiso 1 1 calc R U . . .
C32B C 0.9971(14) 1.1776(12) 0.7657(9) 0.042 Uani 1 1 d . U . . .
H32C H 1.059391 1.168243 0.757268 0.051 Uiso 1 1 calc R U . . .
C33B C 0.9376(14) 1.2406(13) 0.8082(9) 0.043 Uani 1 1 d . U . . .
H33B H 0.959078 1.275257 0.825852 0.052 Uiso 1 1 calc R U . . .
C34B C 0.8498(15) 1.2490(13) 0.8223(9) 0.053 Uani 1 1 d . U . . .
H34B H 0.809701 1.287038 0.851931 0.063 Uiso 1 1 calc R U . . .
C35B C 0.8201(15) 1.1986(12) 0.7912(9) 0.051 Uani 1 1 d . U . . .
H35B H 0.759854 1.202230 0.801928 0.061 Uiso 1 1 calc R U . . .
C36B C 0.7077(12) 1.1336(11) 0.7319(7) 0.024 Uani 1 1 d . U . . .
C37B C 0.6566(13) 1.2030(12) 0.7030(8) 0.034 Uani 1 1 d . U . . .
H37B H 0.684783 1.223599 0.670847 0.041 Uiso 1 1 calc R U . . .
C38B C 0.5664(14) 1.2408(13) 0.7212(8) 0.040 Uani 1 1 d . U . . .
H38C H 0.530826 1.282495 0.697582 0.048 Uiso 1 1 calc R U . . .
C39B C 0.5230(14) 1.2214(11) 0.7733(8) 0.037 Uani 1 1 d . U . . .
H39B H 0.462525 1.254574 0.789606 0.044 Uiso 1 1 calc R U . . .
C40B C 0.5738(12) 1.1519(10) 0.7985(8) 0.032 Uani 1 1 d . U . . .
H40B H 0.543421 1.132184 0.829940 0.039 Uiso 1 1 calc R U . . .
C41B C 0.6670(13) 1.1057(12) 0.7828(7) 0.030 Uani 1 1 d . U . . .
H41B H 0.700285 1.059772 0.804272 0.035 Uiso 1 1 calc R U . . .
C42B C 0.9557(10) 1.1478(7) 0.5210(6) 0.030 Uani 1 1 d D U . . .
H42B H 0.898718 1.170515 0.503000 0.036 Uiso 1 1 calc R U . . .
C43B C 1.0067(10) 1.0595(7) 0.5014(4) 0.038 Uani 1 1 d D U . . .
H43B H 1.060606 1.036749 0.522428 0.046 Uiso 1 1 calc R U . . .
C44B C 1.0097(8) 1.2000(7) 0.5024(5) 0.033 Uani 1 1 d G U . . .
C45B C 1.0991(8) 1.1790(6) 0.5103(5) 0.051 Uani 1 1 d G U . . .
H45B H 1.130852 1.128837 0.528237 0.061 Uiso 1 1 calc R U . . .
C46B C 1.1420(6) 1.2315(8) 0.4919(6) 0.054 Uani 1 1 d G U . . .
H46B H 1.203146 1.217145 0.497321 0.065 Uiso 1 1 calc R U . . .
C47B C 1.0956(8) 1.3049(7) 0.4657(6) 0.060 Uani 1 1 d G U . . .
H47B H 1.124930 1.340736 0.453101 0.072 Uiso 1 1 calc R U . . .
C48B C 1.0062(8) 1.3258(6) 0.4577(5) 0.062 Uani 1 1 d G U . . .
H48B H 0.974420 1.376018 0.439796 0.074 Uiso 1 1 calc R U . . .
C49B C 0.9632(6) 1.2734(7) 0.4761(5) 0.050 Uani 1 1 d G U . . .
H49B H 0.902124 1.287711 0.470711 0.059 Uiso 1 1 calc R U . . .
C50B C 1.0420(8) 1.0473(8) 0.4363(3) 0.041 Uani 1 1 d DG U . . .
C51B C 1.1350(7) 1.0123(8) 0.4183(4) 0.056 Uani 1 1 d G U . . .
H51B H 1.175074 0.992719 0.446603 0.067 Uiso 1 1 calc R U . . .
C52B C 1.1693(6) 1.0061(8) 0.3590(5) 0.062 Uani 1 1 d G U . . .
H52B H 1.232836 0.982192 0.346729 0.075 Uiso 1 1 calc R U . . .
C53B C 1.1106(8) 1.0348(9) 0.3176(3) 0.066 Uani 1 1 d G U . . .
H53B H 1.134066 1.030517 0.277079 0.079 Uiso 1 1 calc R U . . .
C54B C 1.0176(8) 1.0698(8) 0.3356(4) 0.061 Uani 1 1 d G U . . .
H54B H 0.977533 1.089371 0.307304 0.074 Uiso 1 1 calc R U . . .
C55B C 0.9833(6) 1.0760(8) 0.3949(5) 0.051 Uani 1 1 d G U . . .
H55B H 0.919768 1.099899 0.407178 0.061 Uiso 1 1 calc R U . . .
Ru1C Ru 0.50520(8) 0.48473(8) 0.12530(5) 0.021 Uani 1 1 d . U . . .
Cl1C Cl 0.3536(3) 0.5518(3) 0.10310(19) 0.032 Uani 1 1 d . U . . .
Cl2C Cl 0.6422(3) 0.4137(3) 0.1662(2) 0.035 Uani 1 1 d . U . . .
P1C P 0.5347(3) 0.5916(3) 0.09739(19) 0.018 Uani 1 1 d . U . . .
P2C P 0.5595(3) 0.4491(3) 0.03011(19) 0.019 Uani 1 1 d . U . . .
O1C O 0.4716(7) 0.6866(7) 0.1185(5) 0.019 Uani 1 1 d . U . . .
O2C O 0.6338(8) 0.5846(7) 0.1043(5) 0.025 Uani 1 1 d . U . . .
O3C O 0.5346(8) 0.6074(7) 0.0258(5) 0.024 Uani 1 1 d . U . . .
N1C N 0.4715(9) 0.3808(9) 0.1549(6) 0.031 Uani 1 1 d . U . . .
H1C1 H 0.453348 0.361884 0.125186 0.037 Uiso 1 1 calc R U . . .
H1C2 H 0.521252 0.339458 0.165495 0.037 Uiso 1 1 calc R U . . .
N2C N 0.4412(10) 0.5208(9) 0.2166(6) 0.024 Uani 1 1 d . U . . .
H2C1 H 0.477991 0.535265 0.235666 0.029 Uiso 1 1 calc R U . . .
H2C2 H 0.387938 0.565138 0.216952 0.029 Uiso 1 1 calc R U . . .
C1C C 0.4530(12) 0.6994(11) 0.1781(7) 0.022 Uani 1 1 d . U . . .
C2C C 0.3583(12) 0.7313(11) 0.2064(8) 0.026 Uani 1 1 d . U . . .
C3C C 0.3474(12) 0.7272(11) 0.2669(7) 0.025 Uani 1 1 d . U . . .
H3C H 0.288091 0.740801 0.287674 0.030 Uiso 1 1 calc R U . . .
C4C C 0.4198(13) 0.7038(12) 0.2988(7) 0.028 Uani 1 1 d . U . . .
C5C C 0.5006(11) 0.6885(10) 0.2718(7) 0.025 Uani 1 1 d . U . . .
H5C H 0.547791 0.677737 0.294621 0.030 Uiso 1 1 calc R U . . .
C6C C 0.5223(10) 0.6868(10) 0.2101(7) 0.022 Uani 1 1 d D U . . .
C7C C 0.6124(10) 0.6812(11) 0.1819(7) 0.024 Uani 1 1 d D U . . .
C8C C 0.6612(11) 0.6388(10) 0.1309(7) 0.021 Uani 1 1 d . U . . .
C9C C 0.7491(13) 0.6380(11) 0.1052(8) 0.030 Uani 1 1 d . U . . .
C10C C 0.7842(14) 0.6798(12) 0.1372(8) 0.032 Uani 1 1 d . U . . .
H10C H 0.844991 0.674018 0.125760 0.039 Uiso 1 1 calc R U . . .
C11C C 0.7305(14) 0.7327(12) 0.1883(9) 0.038 Uani 1 1 d . U . . .
C12C C 0.6425(11) 0.7329(10) 0.2083(8) 0.031 Uani 1 1 d . U . . .
H12C H 0.604516 0.768598 0.239799 0.038 Uiso 1 1 calc R U . . .
C13C C 0.2759(13) 0.7719(12) 0.1740(7) 0.030 Uani 1 1 d . U . . .
C14C C 0.2922(13) 0.7696(11) 0.1096(7) 0.034 Uani 1 1 d . U . . .
H14G H 0.330005 0.713316 0.095586 0.052 Uiso 1 1 calc R U . . .
H14H H 0.323163 0.805706 0.095706 0.052 Uiso 1 1 calc R U . . .
H14I H 0.234211 0.788177 0.094604 0.052 Uiso 1 1 calc R U . . .
C15C C 0.2087(13) 0.7294(12) 0.1922(8) 0.033 Uani 1 1 d . U . . .
H15G H 0.188564 0.736405 0.234525 0.050 Uiso 1 1 calc R U . . .
H15H H 0.239143 0.670780 0.181926 0.050 Uiso 1 1 calc R U . . .
H15I H 0.156225 0.754298 0.171408 0.050 Uiso 1 1 calc R U . . .
C16C C 0.2266(14) 0.8642(13) 0.1951(9) 0.051 Uani 1 1 d . U . . .
H16G H 0.269604 0.890805 0.188410 0.076 Uiso 1 1 calc R U . . .
H16H H 0.203276 0.866954 0.236964 0.076 Uiso 1 1 calc R U . . .
H16I H 0.176323 0.892268 0.172978 0.076 Uiso 1 1 calc R U . . .
C17C C 0.4012(13) 0.7034(12) 0.3669(8) 0.032 Uani 1 1 d . U . . .
C18C C 0.3211(12) 0.6799(11) 0.3907(8) 0.044 Uani 1 1 d . U . . .
H18G H 0.315023 0.677775 0.433539 0.066 Uiso 1 1 calc R U . . .
H18H H 0.331926 0.626010 0.374557 0.066 Uiso 1 1 calc R U . . .
H18I H 0.265233 0.720973 0.379080 0.066 Uiso 1 1 calc R U . . .
C19C C 0.4764(10) 0.6221(9) 0.3891(6) 0.025 Uani 1 1 d . U . . .
H19G H 0.465598 0.621014 0.432010 0.038 Uiso 1 1 calc R U . . .
H19H H 0.536633 0.622108 0.376245 0.038 Uiso 1 1 calc R U . . .
H19I H 0.472940 0.573640 0.372673 0.038 Uiso 1 1 calc R U . . .
C20C C 0.4067(13) 0.7729(11) 0.3931(8) 0.046 Uani 1 1 d . U . . .
H20G H 0.460144 0.781119 0.373484 0.068 Uiso 1 1 calc R U . . .
H20H H 0.411404 0.763125 0.434794 0.068 Uiso 1 1 calc R U . . .
H20I H 0.352144 0.821956 0.388937 0.068 Uiso 1 1 calc R U . . .
C21C C 0.8066(13) 0.5865(12) 0.0503(8) 0.033 Uani 1 1 d . U . . .
C22C C 0.7555(13) 0.6106(11) 0.0003(8) 0.033 Uani 1 1 d . U . . .
H22G H 0.741427 0.668678 -0.007793 0.050 Uiso 1 1 calc R U . . .
H22H H 0.699115 0.602095 0.009776 0.050 Uiso 1 1 calc R U . . .
H22I H 0.792086 0.577164 -0.034322 0.050 Uiso 1 1 calc R U . . .
C23C C 0.9008(14) 0.5863(13) 0.0432(9) 0.054 Uani 1 1 d . U . . .
H23G H 0.924659 0.572693 0.080484 0.081 Uiso 1 1 calc R U . . .
H23H H 0.898214 0.640681 0.031236 0.081 Uiso 1 1 calc R U . . .
H23I H 0.940606 0.545355 0.013100 0.081 Uiso 1 1 calc R U . . .
C24C C 0.8376(13) 0.4903(11) 0.0627(8) 0.037 Uani 1 1 d . U . . .
H24G H 0.785635 0.475122 0.064132 0.056 Uiso 1 1 calc R U . . .
H24H H 0.860798 0.478324 0.100293 0.056 Uiso 1 1 calc R U . . .
H24I H 0.885259 0.458794 0.031265 0.056 Uiso 1 1 calc R U . . .
C25C C 0.7609(9) 0.7927(9) 0.2164(6) 0.047 Uani 1 1 d D U . . .
C26C C 0.8587(10) 0.7771(13) 0.1968(9) 0.081 Uani 1 1 d D U . . .
H26G H 0.869394 0.825700 0.205569 0.122 Uiso 1 1 calc R U . . .
H26H H 0.873530 0.765451 0.154462 0.122 Uiso 1 1 calc R U . . .
H26I H 0.896937 0.730010 0.217490 0.122 Uiso 1 1 calc R U . . .
C27C C 0.7039(11) 0.8806(9) 0.2039(8) 0.063 Uani 1 1 d D U . . .
H27G H 0.640032 0.892286 0.217809 0.094 Uiso 1 1 calc R U . . .
H27H H 0.712211 0.889343 0.161642 0.094 Uiso 1 1 calc R U . . .
H27I H 0.722594 0.917246 0.224273 0.094 Uiso 1 1 calc R U . . .
C28C C 0.7466(11) 0.7823(10) 0.2817(6) 0.045 Uani 1 1 d D U . . .
H28G H 0.681715 0.806877 0.296637 0.067 Uiso 1 1 calc R U . . .
H28H H 0.777928 0.809494 0.300558 0.067 Uiso 1 1 calc R U . . .
H28I H 0.770918 0.723738 0.290528 0.067 Uiso 1 1 calc R U . . .
C29C C 0.5147(12) 0.5516(11) -0.0045(7) 0.025 Uani 1 1 d . U . . .
H29E H 0.542734 0.547270 -0.046063 0.030 Uiso 1 1 calc R U . . .
H29F H 0.448380 0.570993 -0.003232 0.030 Uiso 1 1 calc R U . . .
C30C C 0.6799(12) 0.4070(11) 0.0028(7) 0.022 Uani 1 1 d . U . . .
C31C C 0.7370(12) 0.3364(11) 0.0299(8) 0.026 Uani 1 1 d . U . . .
H31C H 0.712639 0.317633 0.064745 0.032 Uiso 1 1 calc R U . . .
C32C C 0.8283(12) 0.2935(11) 0.0069(7) 0.028 Uani 1 1 d . U . . .
H32D H 0.864239 0.242835 0.022573 0.033 Uiso 1 1 calc R U . . .
C33C C 0.8637(13) 0.3285(10) -0.0397(7) 0.031 Uani 1 1 d . U . . .
H33C H 0.926936 0.304277 -0.052919 0.037 Uiso 1 1 calc R U . . .
C34C C 0.8101(12) 0.3983(10) -0.0683(7) 0.031 Uani 1 1 d . U . . .
H34C H 0.833899 0.418574 -0.102649 0.037 Uiso 1 1 calc R U . . .
C35C C 0.7194(12) 0.4357(11) -0.0426(7) 0.025 Uani 1 1 d . U . . .
H35C H 0.682924 0.485693 -0.058786 0.030 Uiso 1 1 calc R U . . .
C36C C 0.5204(11) 0.3860(10) -0.0088(6) 0.018 Uani 1 1 d . U . . .
C37C C 0.5796(11) 0.3208(9) -0.0500(6) 0.024 Uani 1 1 d . U . . .
H37C H 0.642342 0.309868 -0.057794 0.029 Uiso 1 1 calc R U . . .
C38C C 0.5472(12) 0.2764(11) -0.0768(7) 0.033 Uani 1 1 d . U . . .
H38D H 0.587908 0.233820 -0.103370 0.040 Uiso 1 1 calc R U . . .
C39C C 0.4559(12) 0.2894(12) -0.0677(8) 0.032 Uani 1 1 d . U . . .
H39C H 0.434190 0.258386 -0.089084 0.039 Uiso 1 1 calc R U . . .
C40C C 0.4006(12) 0.3455(10) -0.0289(7) 0.028 Uani 1 1 d . U . . .
H40C H 0.338484 0.354078 -0.021447 0.034 Uiso 1 1 calc R U . . .
C41C C 0.4327(11) 0.3941(10) 0.0023(7) 0.027 Uani 1 1 d . U . . .
H41C H 0.391888 0.432842 0.031261 0.032 Uiso 1 1 calc R U . . .
C42C C 0.3989(11) 0.4069(10) 0.2049(6) 0.034 Uani 1 1 d . U . . .
H42C H 0.342388 0.445488 0.190443 0.041 Uiso 1 1 calc R U . . .
C43C C 0.4244(11) 0.4538(10) 0.2469(7) 0.036 Uani 1 1 d . U . . .
H43C H 0.480978 0.416057 0.261689 0.043 Uiso 1 1 calc R U . . .
C44C C 0.3787(11) 0.3368(8) 0.2360(7) 0.053 Uani 1 1 d G U . . .
C45C C 0.2939(10) 0.3371(9) 0.2330(7) 0.075 Uani 1 1 d G U . . .
H45C H 0.252911 0.378389 0.211856 0.090 Uiso 1 1 calc R U . . .
C46C C 0.2690(9) 0.2770(10) 0.2611(7) 0.087 Uani 1 1 d G U . . .
H46C H 0.210970 0.277225 0.259070 0.105 Uiso 1 1 calc R U . . .
C47C C 0.3289(11) 0.2166(9) 0.2921(7) 0.088 Uani 1 1 d G U . . .
H47C H 0.311877 0.175518 0.311228 0.105 Uiso 1 1 calc R U . . .
C48C C 0.4138(10) 0.2163(9) 0.2950(7) 0.083 Uani 1 1 d G U . . .
H48C H 0.454724 0.174973 0.316174 0.100 Uiso 1 1 calc R U . . .
C49C C 0.4387(8) 0.2764(10) 0.2670(7) 0.069 Uani 1 1 d G U . . .
H49C H 0.496666 0.276136 0.268961 0.083 Uiso 1 1 calc R U . . .
C50C C 0.3469(7) 0.4871(8) 0.2999(4) 0.044 Uani 1 1 d G U . . .
C51C C 0.2587(9) 0.5375(9) 0.2924(4) 0.063 Uani 1 1 d G U . . .
H51C H 0.244863 0.555532 0.254426 0.076 Uiso 1 1 calc R U . . .
C52C C 0.1908(7) 0.5614(8) 0.3406(6) 0.075 Uani 1 1 d G U . . .
H52C H 0.130480 0.595796 0.335453 0.090 Uiso 1 1 calc R U . . .
C53C C 0.2110(8) 0.5349(9) 0.3961(5) 0.069 Uani 1 1 d G U . . .
H53C H 0.164572 0.551279 0.429043 0.083 Uiso 1 1 calc R U . . .
C54C C 0.2992(9) 0.4846(8) 0.4036(4) 0.062 Uani 1 1 d G U . . .
H54C H 0.313048 0.466498 0.441608 0.074 Uiso 1 1 calc R U . . .
C55C C 0.3672(7) 0.4607(8) 0.3555(5) 0.054 Uani 1 1 d G U . . .
H55C H 0.427432 0.426233 0.360582 0.065 Uiso 1 1 calc R U . . .
Ru1D Ru 0.22699(8) 0.15402(8) 0.07728(5) 0.021 Uani 1 1 d . U . . .
Cl1D Cl 0.2610(4) 0.2230(3) -0.0088(2) 0.036 Uani 1 1 d . U . . .
Cl2D Cl 0.2270(3) 0.0712(3) 0.1610(2) 0.038 Uani 1 1 d . U . . .
P1D P 0.1268(3) 0.1271(3) 0.03811(19) 0.024 Uani 1 1 d . U . . .
P2D P 0.1018(3) 0.2658(3) 0.1104(2) 0.025 Uani 1 1 d . U . . .
O1D O 0.1378(8) 0.0948(7) -0.0276(5) 0.024 Uani 1 1 d . U . . .
O2D O 0.0877(8) 0.0676(7) 0.0730(5) 0.025 Uani 1 1 d . U . . .
O3D O 0.0347(8) 0.2066(7) 0.0345(5) 0.023 Uani 1 1 d . U . . .
N1D N 0.3286(10) 0.1815(10) 0.1136(6) 0.029 Uani 1 1 d . U . . .
H1D1 H 0.315202 0.236264 0.111873 0.035 Uiso 1 1 calc R U . . .
H1D2 H 0.328677 0.166815 0.151805 0.035 Uiso 1 1 calc R U . . .
N2D N 0.3506(10) 0.0506(9) 0.0405(6) 0.030 Uani 1 1 d . U . . .
H2D1 H 0.342600 0.002931 0.046796 0.036 Uiso 1 1 calc R U . . .
H2D2 H 0.361971 0.056360 0.001099 0.036 Uiso 1 1 calc R U . . .
C1D C 0.2177(12) 0.0253(11) -0.0451(7) 0.021 Uani 1 1 d . U . . .
C2D C 0.2770(13) 0.0288(12) -0.0942(8) 0.025 Uani 1 1 d . U . . .
C3D C 0.3640(11) -0.0450(10) -0.1066(7) 0.022 Uani 1 1 d . U . . .
H3D H 0.409768 -0.045036 -0.137459 0.026 Uiso 1 1 calc R U . . .
C4D C 0.3763(11) -0.1116(11) -0.0728(7) 0.021 Uani 1 1 d . U . . .
C5D C 0.3094(11) -0.1152(10) -0.0293(7) 0.016 Uani 1 1 d . U . . .
H5D H 0.318521 -0.163698 -0.007622 0.019 Uiso 1 1 calc R U . . .
C6D C 0.2292(10) -0.0467(10) -0.0181(6) 0.017 Uani 1 1 d D U . . .
C7D C 0.1511(10) -0.0636(10) 0.0145(6) 0.017 Uani 1 1 d D U . . .
C8D C 0.0826(11) -0.0031(10) 0.0567(7) 0.022 Uani 1 1 d . U . . .
C9D C 0.0107(11) -0.0286(10) 0.0876(6) 0.022 Uani 1 1 d . U . . .
C10D C 0.0095(12) -0.0987(11) 0.0724(7) 0.026 Uani 1 1 d . U . . .
H10D H -0.037395 -0.113631 0.092003 0.031 Uiso 1 1 calc R U . . .
C11D C 0.0699(13) -0.1502(11) 0.0313(8) 0.029 Uani 1 1 d . U . . .
C12D C 0.1395(12) -0.1309(11) 0.0029(8) 0.024 Uani 1 1 d . U . . .
H12D H 0.181406 -0.167811 -0.026708 0.029 Uiso 1 1 calc R U . . .
C13D C 0.2631(12) 0.0936(11) -0.1451(7) 0.024 Uani 1 1 d . U . . .
C14D C 0.1766(12) 0.1701(12) -0.1313(8) 0.033 Uani 1 1 d . U . . .
H14J H 0.174919 0.210651 -0.161666 0.050 Uiso 1 1 calc R U . . .
H14K H 0.175018 0.193200 -0.093113 0.050 Uiso 1 1 calc R U . . .
H14L H 0.124136 0.155746 -0.130303 0.050 Uiso 1 1 calc R U . . .
C15D C 0.3441(13) 0.1221(12) -0.1532(8) 0.036 Uani 1 1 d . U . . .
H15J H 0.343224 0.150123 -0.117238 0.054 Uiso 1 1 calc R U . . .
H15K H 0.338000 0.159815 -0.185973 0.054 Uiso 1 1 calc R U . . .
H15L H 0.401377 0.074175 -0.161407 0.054 Uiso 1 1 calc R U . . .
C16D C 0.2604(12) 0.0560(12) -0.1988(7) 0.030 Uani 1 1 d . U . . .
H16J H 0.251774 0.095937 -0.230209 0.045 Uiso 1 1 calc R U . . .
H16K H 0.210197 0.037957 -0.193072 0.045 Uiso 1 1 calc R U . . .
H16L H 0.317592 0.008588 -0.209414 0.045 Uiso 1 1 calc R U . . .
C17D C 0.4684(11) -0.1899(10) -0.0821(7) 0.020 Uani 1 1 d . U . . .
C18D C 0.5089(12) -0.2011(11) -0.0259(7) 0.027 Uani 1 1 d . U . . .
H18J H 0.567537 -0.247991 -0.030627 0.040 Uiso 1 1 calc R U . . .
H18K H 0.468028 -0.211199 0.006198 0.040 Uiso 1 1 calc R U . . .
H18L H 0.517418 -0.151445 -0.016998 0.040 Uiso 1 1 calc R U . . .
C19D C 0.4457(12) -0.2636(12) -0.0948(7) 0.035 Uani 1 1 d . U . . .
H19J H 0.501747 -0.312977 -0.102149 0.053 Uiso 1 1 calc R U . . .
H19K H 0.414721 -0.252575 -0.129435 0.053 Uiso 1 1 calc R U . . .
H19L H 0.406208 -0.271946 -0.061004 0.053 Uiso 1 1 calc R U . . .
C20D C 0.5289(12) -0.1748(12) -0.1351(8) 0.038 Uani 1 1 d . U . . .
H20J H 0.499569 -0.168150 -0.170147 0.056 Uiso 1 1 calc R U . . .
H20K H 0.587469 -0.221667 -0.140992 0.056 Uiso 1 1 calc R U . . .
H20L H 0.538199 -0.124947 -0.127910 0.056 Uiso 1 1 calc R U . . .
C21D C -0.0574(11) 0.0390(9) 0.1389(7) 0.023 Uani 1 1 d . U . . .
C22D C -0.1101(13) 0.1180(11) 0.1170(8) 0.035 Uani 1 1 d . U . . .
H22J H -0.148540 0.111488 0.090386 0.053 Uiso 1 1 calc R U . . .
H22K H -0.069482 0.141700 0.095912 0.053 Uiso 1 1 calc R U . . .
H22L H -0.148282 0.154480 0.149945 0.053 Uiso 1 1 calc R U . . .
C23D C -0.1323(11) 0.0026(11) 0.1688(8) 0.039 Uani 1 1 d . U . . .
H23J H -0.100871 -0.054476 0.179756 0.059 Uiso 1 1 calc R U . . .
H23K H -0.172739 0.005151 0.140669 0.059 Uiso 1 1 calc R U . . .
H23L H -0.167862 0.035543 0.203924 0.059 Uiso 1 1 calc R U . . .
C24D C -0.0055(14) 0.0454(13) 0.1893(8) 0.038 Uani 1 1 d . U . . .
H24J H 0.039327 0.067901 0.173821 0.057 Uiso 1 1 calc R U . . .
H24K H 0.025221 -0.009254 0.204684 0.057 Uiso 1 1 calc R U . . .
H24L H -0.048664 0.081593 0.220778 0.057 Uiso 1 1 calc R U . . .
C25D C 0.0588(15) -0.2274(13) 0.0133(9) 0.041 Uani 1 1 d . U . . .
C26D C -0.0475(14) -0.2088(14) 0.0076(9) 0.054 Uani 1 1 d . U . . .
H26J H -0.050447 -0.256649 -0.010182 0.081 Uiso 1 1 calc R U . . .
H26K H -0.071394 -0.161045 -0.017089 0.081 Uiso 1 1 calc R U . . .
H26L H -0.083738 -0.197505 0.046627 0.081 Uiso 1 1 calc R U . . .
C27D C 0.0555(14) -0.2816(13) 0.0749(9) 0.056 Uani 1 1 d . U . . .
H27J H 0.111318 -0.294922 0.091793 0.084 Uiso 1 1 calc R U . . .
H27K H 0.049884 -0.332445 0.065328 0.084 Uiso 1 1 calc R U . . .
H27L H 0.003365 -0.248879 0.103405 0.084 Uiso 1 1 calc R U . . .
C28D C 0.1209(14) -0.2763(13) -0.0376(9) 0.050 Uani 1 1 d . U . . .
H28J H 0.182375 -0.302084 -0.027663 0.075 Uiso 1 1 calc R U . . .
H28K H 0.120244 -0.240350 -0.070986 0.075 Uiso 1 1 calc R U . . .
H28L H 0.101117 -0.318836 -0.047829 0.075 Uiso 1 1 calc R U . . .
C29D C 0.0333(13) 0.2826(12) 0.0495(7) 0.028 Uani 1 1 d . U . . .
H29G H -0.029724 0.321670 0.062309 0.033 Uiso 1 1 calc DR U . . .
H29H H 0.059363 0.305588 0.015310 0.033 Uiso 1 1 calc R U . . .
C30D C 0.0245(15) 0.2626(13) 0.1742(9) 0.038 Uani 1 1 d . U . . .
C31D C 0.0593(16) 0.2441(14) 0.2282(9) 0.047 Uani 1 1 d . U . . .
H31D H 0.122226 0.225396 0.229944 0.056 Uiso 1 1 calc R U . . .
C32D C -0.0038(14) 0.2546(12) 0.2785(10) 0.053 Uani 1 1 d . U . . .
H32E H 0.015842 0.248375 0.315852 0.064 Uiso 1 1 calc R U . . .
C33D C -0.0976(16) 0.2746(14) 0.2754(10) 0.057 Uani 1 1 d . U . . .
H33D H -0.137864 0.276686 0.310255 0.069 Uiso 1 1 calc R U . . .
C34D C -0.1300(17) 0.2908(15) 0.2221(10) 0.064 Uani 1 1 d . U . . .
H34D H -0.191671 0.306096 0.217633 0.077 Uiso 1 1 calc R U . . .
C35D C -0.0661(16) 0.2826(15) 0.1793(8) 0.054 Uani 1 1 d . U . . .
H35D H -0.087372 0.292984 0.142496 0.065 Uiso 1 1 calc DR U . . .
C36D C 0.1068(11) 0.3662(11) 0.1207(7) 0.034 Uani 1 1 d D U . . .
C37D C 0.0500(13) 0.4216(10) 0.1650(8) 0.051 Uani 1 1 d D U . . .
H37D H 0.006707 0.407806 0.190430 0.062 Uiso 1 1 calc R U . . .
C38D C 0.0554(12) 0.4968(11) 0.1727(8) 0.050 Uani 1 1 d D U . . .
H38E H 0.014391 0.534290 0.202307 0.060 Uiso 1 1 calc R U . . .
C39D C 0.1202(11) 0.5175(11) 0.1375(7) 0.040 Uani 1 1 d D U . . .
H39D H 0.120370 0.570706 0.140089 0.048 Uiso 1 1 calc R U . . .
C40D C 0.1846(12) 0.4586(9) 0.0985(8) 0.042 Uani 1 1 d D U . . .
H40D H 0.233998 0.468781 0.077584 0.050 Uiso 1 1 calc R U . . .
C41D C 0.1770(12) 0.3846(10) 0.0900(8) 0.036 Uani 1 1 d D U . . .
H41D H 0.220968 0.345457 0.062459 0.043 Uiso 1 1 calc R U . . .
C42D C 0.4198(9) 0.1351(9) 0.0792(7) 0.035 Uani 1 1 d . U . . .
H42D H 0.420480 0.161752 0.040241 0.042 Uiso 1 1 calc DR U . . .
C43D C 0.4275(11) 0.0470(10) 0.0674(7) 0.034 Uani 1 1 d . U . . .
H43D H 0.422492 0.021783 0.106533 0.041 Uiso 1 1 calc R U . . .
C44D C 0.4969(7) 0.1381(8) 0.1053(5) 0.037 Uani 1 1 d G U . . .
C45D C 0.5192(8) 0.1021(8) 0.1584(5) 0.054 Uani 1 1 d G U . . .
H45D H 0.485529 0.073687 0.178969 0.065 Uiso 1 1 calc R U . . .
C46D C 0.5908(9) 0.1077(8) 0.1815(4) 0.067 Uani 1 1 d G U . . .
H46D H 0.606009 0.083079 0.217852 0.081 Uiso 1 1 calc R U . . .
C47D C 0.6401(7) 0.1493(8) 0.1515(5) 0.055 Uani 1 1 d G U . . .
H47D H 0.688992 0.153111 0.167282 0.067 Uiso 1 1 calc R U . . .
C48D C 0.6178(7) 0.1853(8) 0.0984(5) 0.052 Uani 1 1 d G U . . .
H48D H 0.651496 0.213752 0.077829 0.062 Uiso 1 1 calc R U . . .
C49D C 0.5462(7) 0.1797(8) 0.0753(4) 0.045 Uani 1 1 d G U . . .
H49D H 0.531016 0.204361 0.038945 0.054 Uiso 1 1 calc DR U . . .
C50D C 0.5182(7) -0.0066(8) 0.0341(5) 0.047 Uani 1 1 d G U . . .
C51D C 0.5787(9) -0.0729(8) 0.0606(5) 0.066 Uani 1 1 d G U . . .
H51D H 0.562769 -0.085398 0.099993 0.080 Uiso 1 1 calc R U . . .
C52D C 0.6624(9) -0.1208(8) 0.0294(6) 0.080 Uani 1 1 d G U . . .
H52D H 0.703754 -0.166081 0.047522 0.096 Uiso 1 1 calc R U . . .
C53D C 0.6857(8) -0.1025(9) -0.0282(6) 0.082 Uani 1 1 d G U . . .
H53D H 0.742890 -0.135228 -0.049547 0.099 Uiso 1 1 calc R U . . .
C54D C 0.6252(10) -0.0362(9) -0.0547(4) 0.076 Uani 1 1 d G U . . .
H54D H 0.641043 -0.023691 -0.094146 0.092 Uiso 1 1 calc R U . . .
C55D C 0.5414(8) 0.0117(7) -0.0236(5) 0.060 Uani 1 1 d G U . . .
H55D H 0.500058 0.056993 -0.041676 0.072 Uiso 1 1 calc R U . . .
O4A O 0.9988(9) 0.5331(10) 0.4040(6) 0.096(4) Uani 1 1 d D U . . .
C56A C 0.9591(13) 0.6100(12) 0.4916(6) 0.074(4) Uani 1 1 d D U . . .
H56A H 0.998565 0.638586 0.477077 0.111 Uiso 1 1 calc R U . . .
H56B H 0.994105 0.559079 0.510141 0.111 Uiso 1 1 calc R U . . .
H56C H 0.909171 0.645282 0.520323 0.111 Uiso 1 1 calc R U . . .
C57A C 0.9216(10) 0.5903(13) 0.4411(8) 0.093(4) Uani 1 1 d D U . . .
H57A H 0.877825 0.565358 0.455265 0.112 Uiso 1 1 calc R U . . .
H57B H 0.890775 0.640531 0.419527 0.112 Uiso 1 1 calc R U . . .
C58A C 0.9679(13) 0.5146(15) 0.3527(8) 0.105(5) Uani 1 1 d D U . . .
H58A H 0.948886 0.562642 0.327091 0.126 Uiso 1 1 calc R U . . .
H58B H 0.916316 0.498143 0.364242 0.126 Uiso 1 1 calc R U . . .
C59A C 1.0492(16) 0.4442(15) 0.3220(9) 0.116(7) Uani 1 1 d D U . . .
H59A H 1.082778 0.408419 0.351319 0.174 Uiso 1 1 calc R U . . .
H59B H 1.088691 0.465989 0.297099 0.174 Uiso 1 1 calc R U . . .
H59C H 1.028938 0.412790 0.297831 0.174 Uiso 1 1 calc R U . . .
O4B O 0.4840(7) 0.5102(8) 0.8402(5) 0.075(3) Uani 1 1 d D U . . .
C56B C 0.6393(8) 0.4506(15) 0.8043(9) 0.092(5) Uani 1 1 d D U . . .
H56D H 0.648235 0.428840 0.843563 0.138 Uiso 1 1 calc R U . . .
H56E H 0.643753 0.504070 0.801807 0.138 Uiso 1 1 calc R U . . .
H56F H 0.685997 0.412545 0.775108 0.138 Uiso 1 1 calc R U . . .
C57B C 0.5476(9) 0.4601(14) 0.7924(8) 0.090(4) Uani 1 1 d D U . . .
H57C H 0.534960 0.487129 0.754529 0.107 Uiso 1 1 calc R U . . .
H57D H 0.543827 0.405918 0.791119 0.107 Uiso 1 1 calc R U . . .
C58B C 0.3954(8) 0.5146(12) 0.8346(8) 0.074(4) Uani 1 1 d D U . . .
H58C H 0.392537 0.460253 0.841551 0.089 Uiso 1 1 calc R U . . .
H58D H 0.380995 0.532058 0.794846 0.089 Uiso 1 1 calc R U . . .
C59B C 0.3301(8) 0.5759(11) 0.8796(8) 0.066(4) Uani 1 1 d D U . . .
H59D H 0.348586 0.621807 0.882077 0.099 Uiso 1 1 calc R U . . .
H59E H 0.329693 0.549855 0.917851 0.099 Uiso 1 1 calc R U . . .
H59F H 0.269355 0.596312 0.868492 0.099 Uiso 1 1 calc R U . . .

loop_
_atom_site_aniso_label
_atom_site_aniso_U_11
_atom_site_aniso_U_22
_atom_site_aniso_U_33
_atom_site_aniso_U_23
_atom_site_aniso_U_13
_atom_site_aniso_U_12
Ru1A 0.0124(5) 0.0152(5) 0.0360(6) 0.0013(4) -0.0015(4) -0.0080(4)
Cl1A 0.0274(18) 0.0233(17) 0.0394(18) 0.0120(14) -0.0059(14) -0.0108(15)
Cl2A 0.0337(18) 0.0280(18) 0.0318(17) 0.0082(14) -0.0018(14) -0.0233(16)
P1A 0.0140(14) 0.0098(14) 0.0363(17) 0.0032(12) -0.0015(13) -0.0060(12)
P2A 0.0171(15) 0.0132(14) 0.0386(17) -0.0003(13) -0.0018(13) -0.0076(13)
O1A 0.024(3) 0.019(3) 0.031(3) 0.002(3) 0.001(3) -0.012(3)
O2A 0.019(3) 0.013(3) 0.030(3) 0.006(2) -0.004(3) -0.006(2)
O3A 0.018(3) 0.021(3) 0.044(4) -0.002(3) -0.008(3) -0.004(3)
N1A 0.022(3) 0.026(4) 0.034(4) -0.005(3) -0.004(3) -0.012(3)
N2A 0.022(3) 0.022(4) 0.033(4) -0.004(3) -0.008(3) -0.008(3)
C1A 0.027(3) 0.023(3) 0.027(3) 0.006(3) -0.007(3) -0.016(3)
C2A 0.027(3) 0.033(3) 0.035(3) 0.002(3) -0.007(3) -0.020(3)
C3A 0.032(4) 0.038(4) 0.039(4) 0.005(3) -0.004(3) -0.027(3)
C4A 0.039(4) 0.036(3) 0.041(4) 0.005(3) -0.005(3) -0.025(3)
C5A 0.035(4) 0.027(4) 0.031(4) 0.004(3) -0.004(3) -0.015(3)
C6A 0.028(3) 0.023(3) 0.027(3) 0.004(3) -0.007(3) -0.012(3)
C7A 0.029(3) 0.019(3) 0.024(3) 0.002(3) -0.004(3) -0.009(3)
C8A 0.017(3) 0.018(3) 0.021(3) 0.003(3) -0.005(3) -0.008(3)
C9A 0.021(3) 0.018(3) 0.023(3) 0.002(3) -0.003(3) -0.011(3)
C10A 0.020(4) 0.023(4) 0.025(4) -0.001(3) -0.001(3) -0.008(3)
C11A 0.024(3) 0.022(3) 0.027(4) -0.002(3) -0.003(3) -0.008(3)
C12A 0.027(3) 0.021(4) 0.028(4) 0.002(3) -0.004(3) -0.008(3)
C13A 0.033(4) 0.039(4) 0.042(4) 0.003(3) 0.001(3) -0.010(3)
C14A 0.020(6) 0.044(7) 0.053(7) 0.003(6) 0.004(5) -0.006(5)
C15A 0.025(6) 0.041(6) 0.045(7) 0.002(5) 0.003(5) -0.003(5)
C16A 0.030(6) 0.044(7) 0.029(5) 0.000(5) 0.009(5) -0.011(5)
C17A 0.056(4) 0.041(4) 0.051(4) 0.001(3) -0.009(4) -0.030(4)
C18A 0.069(8) 0.033(6) 0.060(7) 0.001(5) -0.007(6) -0.028(6)
C19A 0.076(7) 0.048(7) 0.061(6) -0.009(5) -0.001(6) -0.031(7)
C20A 0.057(6) 0.051(7) 0.067(8) 0.003(6) -0.008(5) -0.047(5)
C21A 0.027(4) 0.024(4) 0.024(4) 0.006(3) 0.003(3) -0.013(3)
C22A 0.026(5) 0.027(5) 0.022(5) 0.015(4) -0.001(5) -0.010(4)
C23A 0.040(7) 0.047(7) 0.025(5) 0.003(5) -0.008(5) -0.013(6)
C24A 0.027(5) 0.029(6) 0.038(6) 0.013(5) 0.004(5) -0.016(5)
C25A 0.034(4) 0.027(4) 0.035(4) -0.001(4) 0.000(3) -0.004(3)
C26A 0.036(6) 0.041(7) 0.047(6) 0.001(6) 0.011(5) 0.000(5)
C27A 0.046(7) 0.028(5) 0.043(7) -0.012(5) 0.007(6) -0.003(5)
C28A 0.033(6) 0.043(7) 0.047(6) 0.004(6) -0.009(5) -0.002(5)
C29A 0.022(4) 0.016(3) 0.040(4) 0.000(3) -0.006(3) -0.005(3)
C30A 0.031(4) 0.019(3) 0.038(4) 0.001(3) -0.007(3) -0.013(3)
C31A 0.039(4) 0.026(4) 0.045(4) 0.000(3) -0.007(3) -0.019(3)
C32A 0.046(4) 0.030(4) 0.053(4) 0.003(4) -0.007(4) -0.024(3)
C33A 0.058(5) 0.029(4) 0.056(5) -0.002(4) -0.009(4) -0.017(4)
C34A 0.053(4) 0.027(4) 0.050(4) -0.010(4) -0.006(4) -0.011(4)
C35A 0.042(4) 0.024(4) 0.044(4) -0.005(3) -0.005(3) -0.014(3)
C36A 0.028(3) 0.024(4) 0.040(3) -0.003(3) 0.005(3) -0.014(3)
C37A 0.038(4) 0.036(4) 0.041(4) 0.001(4) 0.004(3) -0.012(4)
C38A 0.048(4) 0.047(5) 0.046(4) 0.007(4) 0.006(4) -0.015(4)
C39A 0.046(4) 0.050(5) 0.050(4) 0.006(4) 0.012(4) -0.018(4)
C40A 0.034(4) 0.047(5) 0.050(4) 0.001(4) 0.010(3) -0.018(4)
C41A 0.027(4) 0.037(4) 0.046(4) 0.001(4) 0.006(3) -0.017(4)
C42A 0.026(3) 0.032(4) 0.039(4) -0.004(3) -0.007(3) -0.013(3)
C43A 0.025(3) 0.030(3) 0.039(4) -0.006(3) -0.007(3) -0.013(3)
C44A 0.033(3) 0.038(4) 0.048(4) -0.005(3) -0.010(3) -0.019(3)
C45A 0.042(4) 0.039(4) 0.053(4) -0.004(4) -0.007(4) -0.022(3)
C46A 0.045(4) 0.043(4) 0.058(5) -0.003(4) -0.006(4) -0.025(4)
C47A 0.043(4) 0.053(5) 0.062(5) -0.007(4) -0.011(4) -0.022(4)
C48A 0.046(4) 0.056(5) 0.057(5) 0.002(4) -0.018(4) -0.015(4)
C49A 0.044(4) 0.050(5) 0.053(4) 0.001(4) -0.014(4) -0.018(4)
C50A 0.033(3) 0.039(4) 0.045(4) -0.009(3) -0.011(3) -0.016(3)
C51A 0.045(4) 0.051(4) 0.060(5) -0.004(4) 0.001(4) -0.017(4)
C52A 0.047(4) 0.058(5) 0.069(5) -0.005(4) -0.002(4) -0.017(4)
C53A 0.053(4) 0.058(5) 0.068(5) -0.004(4) -0.013(4) -0.016(4)
C54A 0.054(5) 0.051(4) 0.058(5) -0.004(4) -0.018(4) -0.014(4)
C55A 0.048(4) 0.046(4) 0.049(4) -0.001(4) -0.015(4) -0.013(3)
Ru1B 0.022 0.022 0.022 0.000 -0.003 -0.009
Cl1B 0.040 0.040 0.040 0.001 -0.006 -0.016
Cl2B 0.029 0.029 0.029 0.001 -0.004 -0.011
P1B 0.022 0.022 0.022 0.000 -0.003 -0.009
P2B 0.022 0.022 0.022 0.000 -0.003 -0.009
O1B 0.026 0.026 0.026 0.001 -0.004 -0.010
O2B 0.026 0.026 0.026 0.001 -0.004 -0.010
O3B 0.022 0.022 0.022 0.000 -0.003 -0.009
N1B 0.028 0.028 0.028 0.001 -0.004 -0.011
N2B 0.028 0.028 0.028 0.001 -0.004 -0.011
C1B 0.025 0.025 0.025 0.001 -0.004 -0.010
C2B 0.020 0.020 0.020 0.000 -0.003 -0.008
C3B 0.026 0.026 0.026 0.001 -0.004 -0.010
C4B 0.030 0.030 0.030 0.001 -0.004 -0.012
C5B 0.027 0.027 0.027 0.001 -0.004 -0.011
C6B 0.031 0.031 0.031 0.001 -0.005 -0.012
C7B 0.026 0.026 0.026 0.001 -0.004 -0.010
C8B 0.023 0.023 0.023 0.001 -0.003 -0.009
C9B 0.022 0.022 0.022 0.000 -0.003 -0.009
C10B 0.025 0.025 0.025 0.001 -0.004 -0.010
C11B 0.028 0.028 0.028 0.001 -0.004 -0.011
C12B 0.027 0.027 0.027 0.001 -0.004 -0.011
C13B 0.027 0.027 0.027 0.001 -0.004 -0.011
C14B 0.037 0.037 0.037 0.001 -0.005 -0.015
C15B 0.031 0.031 0.031 0.001 -0.005 -0.012
C16B 0.032 0.032 0.032 0.001 -0.005 -0.013
C17B 0.035 0.035 0.035 0.001 -0.005 -0.014
C18B 0.066 0.066 0.066 0.001 -0.010 -0.026
C19B 0.076 0.076 0.076 0.002 -0.011 -0.030
C20B 0.049 0.049 0.049 0.001 -0.007 -0.019
C21B 0.025 0.025 0.025 0.001 -0.004 -0.010
C22B 0.030 0.030 0.030 0.001 -0.004 -0.012
C23B 0.032 0.032 0.032 0.001 -0.005 -0.013
C24B 0.042 0.042 0.042 0.001 -0.006 -0.016
C25B 0.034 0.034 0.034 0.001 -0.005 -0.014
C26B 0.046 0.046 0.046 0.001 -0.007 -0.018
C27B 0.065 0.065 0.065 0.001 -0.010 -0.026
C28B 0.050 0.050 0.050 0.001 -0.007 -0.020
C29B 0.023 0.023 0.023 0.001 -0.003 -0.009
C30B 0.035 0.035 0.035 0.001 -0.005 -0.014
C31B 0.036 0.036 0.036 0.001 -0.005 -0.014
C32B 0.042 0.042 0.042 0.001 -0.006 -0.017
C33B 0.043 0.043 0.043 0.001 -0.006 -0.017
C34B 0.053 0.053 0.053 0.001 -0.008 -0.021
C35B 0.051 0.051 0.051 0.001 -0.007 -0.020
C36B 0.024 0.024 0.024 0.001 -0.003 -0.009
C37B 0.034 0.034 0.034 0.001 -0.005 -0.014
C38B 0.040 0.040 0.040 0.001 -0.006 -0.016
C39B 0.037 0.037 0.037 0.001 -0.005 -0.015
C40B 0.032 0.032 0.032 0.001 -0.005 -0.013
C41B 0.030 0.030 0.030 0.001 -0.004 -0.012
C42B 0.030 0.030 0.030 0.001 -0.004 -0.012
C43B 0.050 0.030 0.030 0.001 -0.004 -0.012
C44B 0.033 0.033 0.033 0.001 -0.005 -0.013
C45B 0.051 0.051 0.051 0.001 -0.008 -0.020
C46B 0.054 0.054 0.054 0.001 -0.008 -0.021
C47B 0.060 0.060 0.060 0.001 -0.009 -0.024
C48B 0.062 0.062 0.062 0.001 -0.009 -0.024
C49B 0.050 0.050 0.050 0.001 -0.007 -0.020
C50B 0.041 0.041 0.041 0.001 -0.006 -0.016
C51B 0.056 0.056 0.056 0.001 -0.008 -0.022
C52B 0.062 0.062 0.062 0.001 -0.009 -0.025
C53B 0.066 0.066 0.066 0.001 -0.010 -0.026
C54B 0.061 0.061 0.061 0.001 -0.009 -0.024
C55B 0.051 0.051 0.051 0.001 -0.008 -0.020
Ru1C 0.021 0.021 0.021 0.000 -0.003 -0.008
Cl1C 0.032 0.032 0.032 0.001 -0.005 -0.013
Cl2C 0.035 0.035 0.035 0.001 -0.005 -0.014
P1C 0.018 0.018 0.018 0.000 -0.003 -0.007
P2C 0.019 0.019 0.019 0.000 -0.003 -0.008
O1C 0.019 0.019 0.019 0.000 -0.003 -0.007
O2C 0.025 0.025 0.025 0.001 -0.004 -0.010
O3C 0.024 0.024 0.024 0.001 -0.004 -0.010
N1C 0.031 0.031 0.031 0.001 -0.004 -0.012
N2C 0.024 0.024 0.024 0.001 -0.004 -0.010
C1C 0.022 0.022 0.022 0.000 -0.003 -0.009
C2C 0.026 0.026 0.026 0.001 -0.004 -0.010
C3C 0.025 0.025 0.025 0.001 -0.004 -0.010
C4C 0.028 0.028 0.028 0.001 -0.004 -0.011
C5C 0.025 0.025 0.025 0.001 -0.004 -0.010
C6C 0.022 0.022 0.022 0.000 -0.003 -0.009
C7C 0.024 0.024 0.024 0.001 -0.003 -0.009
C8C 0.021 0.021 0.021 0.000 -0.003 -0.008
C9C 0.030 0.030 0.030 0.001 -0.004 -0.012
C10C 0.032 0.032 0.032 0.001 -0.005 -0.013
C11C 0.038 0.038 0.038 0.001 -0.006 -0.015
C12C 0.031 0.031 0.031 0.001 -0.005 -0.012
C13C 0.030 0.030 0.030 0.001 -0.004 -0.012
C14C 0.034 0.034 0.034 0.001 -0.005 -0.014
C15C 0.033 0.033 0.033 0.001 -0.005 -0.013
C16C 0.051 0.051 0.051 0.001 -0.007 -0.020
C17C 0.032 0.032 0.032 0.001 -0.005 -0.013
C18C 0.044 0.044 0.044 0.001 -0.006 -0.017
C19C 0.025 0.025 0.025 0.001 -0.004 -0.010
C20C 0.046 0.046 0.046 0.001 -0.007 -0.018
C21C 0.033 0.033 0.033 0.001 -0.005 -0.013
C22C 0.033 0.033 0.033 0.001 -0.005 -0.013
C23C 0.054 0.054 0.054 0.001 -0.008 -0.021
C24C 0.037 0.037 0.037 0.001 -0.005 -0.015
C25C 0.047 0.047 0.047 0.001 -0.007 -0.019
C26C 0.081 0.081 0.081 0.002 -0.012 -0.032
C27C 0.063 0.063 0.063 0.001 -0.009 -0.025
C28C 0.045 0.045 0.045 0.001 -0.007 -0.018
C29C 0.025 0.025 0.025 0.001 -0.004 -0.010
C30C 0.022 0.022 0.022 0.000 -0.003 -0.009
C31C 0.026 0.026 0.026 0.001 -0.004 -0.010
C32C 0.028 0.028 0.028 0.001 -0.004 -0.011
C33C 0.031 0.031 0.031 0.001 -0.005 -0.012
C34C 0.031 0.031 0.031 0.001 -0.005 -0.012
C35C 0.025 0.025 0.025 0.001 -0.004 -0.010
C36C 0.018 0.018 0.018 0.000 -0.003 -0.007
C37C 0.024 0.024 0.024 0.001 -0.004 -0.010
C38C 0.033 0.033 0.033 0.001 -0.005 -0.013
C39C 0.032 0.032 0.032 0.001 -0.005 -0.013
C40C 0.028 0.028 0.028 0.001 -0.004 -0.011
C41C 0.027 0.027 0.027 0.001 -0.004 -0.011
C42C 0.034 0.034 0.034 0.001 -0.005 -0.013
C43C 0.036 0.036 0.036 0.001 -0.005 -0.014
C44C 0.053 0.053 0.053 0.001 -0.008 -0.021
C45C 0.075 0.075 0.075 0.002 -0.011 -0.030
C46C 0.087 0.087 0.087 0.002 -0.013 -0.034
C47C 0.088 0.088 0.088 0.002 -0.013 -0.035
C48C 0.083 0.083 0.083 0.002 -0.012 -0.033
C49C 0.069 0.069 0.069 0.002 -0.010 -0.027
C50C 0.044 0.044 0.044 0.001 -0.006 -0.017
C51C 0.063 0.063 0.063 0.001 -0.009 -0.025
C52C 0.075 0.075 0.075 0.002 -0.011 -0.030
C53C 0.069 0.069 0.069 0.002 -0.010 -0.027
C54C 0.062 0.062 0.062 0.001 -0.009 -0.025
C55C 0.054 0.054 0.054 0.001 -0.008 -0.021
Ru1D 0.021 0.021 0.021 0.000 -0.003 -0.008
Cl1D 0.036 0.036 0.036 0.001 -0.005 -0.014
Cl2D 0.038 0.038 0.038 0.001 -0.006 -0.015
P1D 0.024 0.024 0.024 0.001 -0.004 -0.009
P2D 0.025 0.025 0.025 0.001 -0.004 -0.010
O1D 0.024 0.024 0.024 0.001 -0.003 -0.009
O2D 0.025 0.025 0.025 0.001 -0.004 -0.010
O3D 0.023 0.023 0.023 0.001 -0.003 -0.009
N1D 0.029 0.029 0.029 0.001 -0.004 -0.011
N2D 0.030 0.030 0.030 0.001 -0.004 -0.012
C1D 0.021 0.021 0.021 0.000 -0.003 -0.008
C2D 0.025 0.025 0.025 0.001 -0.004 -0.010
C3D 0.022 0.022 0.022 0.000 -0.003 -0.009
C4D 0.021 0.021 0.021 0.000 -0.003 -0.008
C5D 0.016 0.016 0.016 0.000 -0.002 -0.006
C6D 0.017 0.017 0.017 0.000 -0.002 -0.007
C7D 0.017 0.017 0.017 0.000 -0.003 -0.007
C8D 0.022 0.022 0.022 0.000 -0.003 -0.009
C9D 0.022 0.022 0.022 0.000 -0.003 -0.009
C10D 0.026 0.026 0.026 0.001 -0.004 -0.010
C11D 0.029 0.029 0.029 0.001 -0.004 -0.011
C12D 0.024 0.024 0.024 0.001 -0.004 -0.010
C13D 0.024 0.024 0.024 0.001 -0.004 -0.009
C14D 0.033 0.033 0.033 0.001 -0.005 -0.013
C15D 0.036 0.036 0.036 0.001 -0.005 -0.014
C16D 0.030 0.030 0.030 0.001 -0.004 -0.012
C17D 0.020 0.020 0.020 0.000 -0.003 -0.008
C18D 0.027 0.027 0.027 0.001 -0.004 -0.011
C19D 0.035 0.035 0.035 0.001 -0.005 -0.014
C20D 0.038 0.038 0.038 0.001 -0.006 -0.015
C21D 0.023 0.023 0.023 0.001 -0.003 -0.009
C22D 0.035 0.035 0.035 0.001 -0.005 -0.014
C23D 0.039 0.039 0.039 0.001 -0.006 -0.015
C24D 0.038 0.038 0.038 0.001 -0.006 -0.015
C25D 0.041 0.041 0.041 0.001 -0.006 -0.016
C26D 0.054 0.054 0.054 0.001 -0.008 -0.021
C27D 0.056 0.056 0.056 0.001 -0.008 -0.022
C28D 0.050 0.050 0.050 0.001 -0.007 -0.020
C29D 0.028 0.028 0.028 0.001 -0.004 -0.011
C30D 0.038 0.038 0.038 0.001 -0.006 -0.015
C31D 0.047 0.047 0.047 0.001 -0.007 -0.018
C32D 0.053 0.053 0.053 0.001 -0.008 -0.021
C33D 0.057 0.057 0.057 0.001 -0.008 -0.023
C34D 0.064 0.064 0.064 0.001 -0.009 -0.025
C35D 0.054 0.054 0.054 0.001 -0.008 -0.021
C36D 0.034 0.034 0.034 0.001 -0.005 -0.013
C37D 0.051 0.051 0.051 0.001 -0.008 -0.020
C38D 0.050 0.050 0.050 0.001 -0.007 -0.020
C39D 0.040 0.040 0.040 0.001 -0.006 -0.016
C40D 0.042 0.042 0.042 0.001 -0.006 -0.017
C41D 0.036 0.036 0.036 0.001 -0.005 -0.014
C42D 0.035 0.035 0.035 0.001 -0.005 -0.014
C43D 0.035 0.035 0.035 0.001 -0.005 -0.014
C44D 0.037 0.037 0.037 0.001 -0.005 -0.015
C45D 0.054 0.054 0.054 0.001 -0.008 -0.022
C46D 0.067 0.067 0.067 0.001 -0.010 -0.027
C47D 0.055 0.055 0.055 0.001 -0.008 -0.022
C48D 0.052 0.052 0.052 0.001 -0.008 -0.020
C49D 0.045 0.045 0.045 0.001 -0.007 -0.018
C50D 0.047 0.047 0.047 0.001 -0.007 -0.018
C51D 0.066 0.066 0.066 0.001 -0.010 -0.026
C52D 0.080 0.080 0.080 0.002 -0.012 -0.032
C53D 0.082 0.082 0.082 0.002 -0.012 -0.033
C54D 0.076 0.076 0.076 0.002 -0.011 -0.030
C55D 0.060 0.060 0.060 0.001 -0.009 -0.024
O4A 0.097(5) 0.098(5) 0.094(5) 0.002(4) -0.013(4) -0.040(4)
C56A 0.064(9) 0.069(9) 0.078(8) 0.021(6) 0.008(7) -0.022(7)
C57A 0.089(6) 0.092(6) 0.095(6) 0.010(5) -0.004(5) -0.036(5)
C58A 0.107(6) 0.107(6) 0.102(6) 0.003(5) -0.020(5) -0.042(5)
C59A 0.122(10) 0.121(10) 0.107(10) -0.014(8) -0.020(9) -0.047(8)
O4B 0.075(4) 0.073(5) 0.074(5) -0.003(4) -0.013(4) -0.027(4)
C56B 0.083(7) 0.088(10) 0.088(10) -0.003(9) -0.002(7) -0.020(8)
C57B 0.090(5) 0.085(6) 0.083(6) -0.005(5) -0.013(5) -0.023(5)
C58B 0.080(5) 0.071(6) 0.075(6) 0.000(5) -0.024(5) -0.030(5)
C59B 0.062(7) 0.076(9) 0.067(8) 0.017(7) -0.019(6) -0.033(7)

loop_
_atom_type_symbol
_atom_type_description
_atom_type_scat_dispersion_real
_atom_type_scat_dispersion_imag
_atom_type_scat_source
C C 0.0033 0.0016 'International Tables Vol C Tables 4.2.6.8 and 6.1.1.4'
H H 0.0000 0.0000 'International Tables Vol C Tables 4.2.6.8 and 6.1.1.4'
N N 0.0061 0.0033 'International Tables Vol C Tables 4.2.6.8 and 6.1.1.4'
O O 0.0106 0.0060 'International Tables Vol C Tables 4.2.6.8 and 6.1.1.4'
P P 0.1023 0.0942 'International Tables Vol C Tables 4.2.6.8 and 6.1.1.4'
Cl Cl 0.1484 0.1585 'International Tables Vol C Tables 4.2.6.8 and 6.1.1.4'
Ru Ru -1.2594 0.8363 'International Tables Vol C Tables 4.2.6.8 and 6.1.1.4'

loop_
_geom_angle_atom_site_label_1
_geom_angle_atom_site_label_2
_geom_angle_atom_site_label_3
_geom_angle
_geom_angle_site_symmetry_1
_geom_angle_site_symmetry_3
_geom_angle_publ_flag
N2A Ru1A N1A 78.2(5) . . ?
N2A Ru1A P1A 99.7(4) . . ?
N1A Ru1A P1A 177.4(4) . . ?
N2A Ru1A P2A 179.2(4) . . ?
N1A Ru1A P2A 101.1(4) . . ?
P1A Ru1A P2A 80.97(17) . . ?
N2A Ru1A Cl1A 82.5(4) . . ?
N1A Ru1A Cl1A 84.7(4) . . ?
P1A Ru1A Cl1A 96.55(16) . . ?
P2A Ru1A Cl1A 97.70(18) . . ?
N2A Ru1A Cl2A 88.0(4) . . ?
N1A Ru1A Cl2A 85.3(4) . . ?
P1A Ru1A Cl2A 93.08(16) . . ?
P2A Ru1A Cl2A 91.66(18) . . ?
Cl1A Ru1A Cl2A 167.50(17) . . ?
O3A P1A O1A 102.1(6) . . ?
O3A P1A O2A 94.4(6) . . ?
O1A P1A O2A 102.7(6) . . ?
O3A P1A Ru1A 114.1(5) . . ?
O1A P1A Ru1A 114.7(4) . . ?
O2A P1A Ru1A 125.0(5) . . ?
C29A P2A C30A 103.7(8) . . ?
C29A P2A C36A 103.7(9) . . ?
C30A P2A C36A 101.1(7) . . ?
C29A P2A Ru1A 102.7(6) . . ?
C30A P2A Ru1A 122.9(5) . . ?
C36A P2A Ru1A 120.2(6) . . ?
C1A O1A P1A 131.3(10) . . ?
C8A O2A P1A 119.1(10) . . ?
C29A O3A P1A 115.2(10) . . ?
C42A N1A Ru1A 112.7(9) . . ?
C42A N1A H1A1 109.1 . . ?
Ru1A N1A H1A1 109.1 . . ?
C42A N1A H1A2 109.1 . . ?
Ru1A N1A H1A2 109.1 . . ?
H1A1 N1A H1A2 107.8 . . ?
C43A N2A Ru1A 110.9(9) . . ?
C43A N2A H2A1 109.5 . . ?
Ru1A N2A H2A1 109.5 . . ?
C43A N2A H2A2 109.5 . . ?
Ru1A N2A H2A2 109.5 . . ?
H2A1 N2A H2A2 108.1 . . ?
C6A C1A C2A 130.0(15) . . ?
C6A C1A O1A 118.9(13) . . ?
C2A C1A O1A 111.0(15) . . ?
C1A C2A C13A 132.4(15) . . ?
C1A C2A C3A 111.9(16) . . ?
C13A C2A C3A 115.2(14) . . ?
C4A C3A C2A 123.4(15) . . ?
C4A C3A H3A 118.3 . . ?
C2A C3A H3A 118.3 . . ?
C5A C4A C3A 114.6(17) . . ?
C5A C4A C17A 125.5(19) . . ?
C3A C4A C17A 119.9(17) . . ?
C6A C5A C4A 124.3(19) . . ?
C6A C5A H5A 117.9 . . ?
C4A C5A H5A 117.9 . . ?
C7A C6A C1A 131.5(15) . . ?
C7A C6A C5A 113.1(16) . . ?
C1A C6A C5A 115.3(14) . . ?
C6A C7A C8A 122.9(16) . . ?
C6A C7A C12A 120.2(15) . . ?
C8A C7A C12A 116.7(14) . . ?
C9A C8A O2A 122.1(14) . . ?
C9A C8A C7A 123.0(16) . . ?
O2A C8A C7A 114.9(13) . . ?
C10A C9A C8A 113.5(15) . . ?
C10A C9A C21A 123.4(15) . . ?
C8A C9A C21A 122.4(16) . . ?
C9A C10A C11A 130.6(16) . . ?
C9A C10A H10A 114.7 . . ?
C11A C10A H10A 114.7 . . ?
C10A C11A C25A 126.2(16) . . ?
C10A C11A C12A 112.5(16) . . ?
C25A C11A C12A 121.2(16) . . ?
C7A C12A C11A 122.2(16) . . ?
C7A C12A H12A 118.9 . . ?
C11A C12A H12A 118.9 . . ?
C16A C13A C14A 109.2(16) . . ?
C16A C13A C2A 111.4(16) . . ?
C14A C13A C2A 115.2(16) . . ?
C16A C13A C15A 111.3(16) . . ?
C14A C13A C15A 108.6(15) . . ?
C2A C13A C15A 100.9(14) . . ?
C13A C14A H14A 109.5 . . ?
C13A C14A H14B 109.5 . . ?
H14A C14A H14B 109.5 . . ?
C13A C14A H14C 109.5 . . ?
H14A C14A H14C 109.5 . . ?
H14B C14A H14C 109.5 . . ?
C13A C15A H15A 109.5 . . ?
C13A C15A H15B 109.5 . . ?
H15A C15A H15B 109.5 . . ?
C13A C15A H15C 109.5 . . ?
H15A C15A H15C 109.5 . . ?
H15B C15A H15C 109.5 . . ?
C13A C16A H16A 109.5 . . ?
C13A C16A H16B 109.5 . . ?
H16A C16A H16B 109.5 . . ?
C13A C16A H16C 109.5 . . ?
H16A C16A H16C 109.5 . . ?
H16B C16A H16C 109.5 . . ?
C4A C17A C19A 109.2(17) . . ?
C4A C17A C20A 105.2(18) . . ?
C19A C17A C20A 97.9(17) . . ?
C4A C17A C18A 110.9(17) . . ?
C19A C17A C18A 113(2) . . ?
C20A C17A C18A 119.2(17) . . ?
C17A C18A H18A 109.5 . . ?
C17A C18A H18B 109.5 . . ?
H18A C18A H18B 109.5 . . ?
C17A C18A H18C 109.5 . . ?
H18A C18A H18C 109.5 . . ?
H18B C18A H18C 109.5 . . ?
C17A C19A H19A 109.5 . . ?
C17A C19A H19B 109.5 . . ?
H19A C19A H19B 109.5 . . ?
C17A C19A H19C 109.5 . . ?
H19A C19A H19C 109.5 . . ?
H19B C19A H19C 109.5 . . ?
C17A C20A H20A 109.5 . . ?
C17A C20A H20B 109.5 . . ?
H20A C20A H20B 109.5 . . ?
C17A C20A H20C 109.5 . . ?
H20A C20A H20C 109.5 . . ?
H20B C20A H20C 109.5 . . ?
C9A C21A C22A 119.5(13) . . ?
C9A C21A C24A 111.0(14) . . ?
C22A C21A C24A 108.2(14) . . ?
C9A C21A C23A 103.8(14) . . ?
C22A C21A C23A 104.5(15) . . ?
C24A C21A C23A 109.1(13) . . ?
C21A C22A H22A 109.5 . . ?
C21A C22A H22B 109.5 . . ?
H22A C22A H22B 109.5 . . ?
C21A C22A H22C 109.5 . . ?
H22A C22A H22C 109.5 . . ?
H22B C22A H22C 109.5 . . ?
C21A C23A H23A 109.5 . . ?
C21A C23A H23B 109.5 . . ?
H23A C23A H23B 109.5 . . ?
C21A C23A H23C 109.5 . . ?
H23A C23A H23C 109.5 . . ?
H23B C23A H23C 109.5 . . ?
C21A C24A H24A 109.5 . . ?
C21A C24A H24B 109.5 . . ?
H24A C24A H24B 109.5 . . ?
C21A C24A H24C 109.5 . . ?
H24A C24A H24C 109.5 . . ?
H24B C24A H24C 109.5 . . ?
C11A C25A C28A 111.1(17) . . ?
C11A C25A C27A 111.9(17) . . ?
C28A C25A C27A 105.5(16) . . ?
C11A C25A C26A 116.3(16) . . ?
C28A C25A C26A 104.5(17) . . ?
C27A C25A C26A 106.8(16) . . ?
C25A C26A H26A 109.5 . . ?
C25A C26A H26B 109.5 . . ?
H26A C26A H26B 109.5 . . ?
C25A C26A H26C 109.5 . . ?
H26A C26A H26C 109.5 . . ?
H26B C26A H26C 109.5 . . ?
C25A C27A H27A 109.5 . . ?
C25A C27A H27B 109.5 . . ?
H27A C27A H27B 109.5 . . ?
C25A C27A H27C 109.5 . . ?
H27A C27A H27C 109.5 . . ?
H27B C27A H27C 109.5 . . ?
C25A C28A H28A 109.5 . . ?
C25A C28A H28B 109.5 . . ?
H28A C28A H28B 109.5 . . ?
C25A C28A H28C 109.5 . . ?
H28A C28A H28C 109.5 . . ?
H28B C28A H28C 109.5 . . ?
O3A C29A P2A 106.0(11) . . ?
O3A C29A H29A 110.5 . . ?
P2A C29A H29A 110.5 . . ?
O3A C29A H29B 110.5 . . ?
P2A C29A H29B 110.5 . . ?
H29A C29A H29B 108.7 . . ?
C31A C30A C35A 117.4(15) . . ?
C31A C30A P2A 119.8(11) . . ?
C35A C30A P2A 122.1(10) . . ?
C30A C31A C32A 120.9(16) . . ?
C30A C31A H31A 119.6 . . ?
C32A C31A H31A 119.6 . . ?
C33A C32A C31A 119.2(17) . . ?
C33A C32A H32A 120.4 . . ?
C31A C32A H32A 120.4 . . ?
C34A C33A C32A 121.0(17) . . ?
C34A C33A H33A 119.5 . . ?
C32A C33A H33A 119.5 . . ?
C33A C34A C35A 117.5(16) . . ?
C33A C34A H34A 121.2 . . ?
C35A C34A H34A 121.2 . . ?
C34A C35A C30A 122.8(15) . . ?
C34A C35A H35A 118.6 . . ?
C30A C35A H35A 118.6 . . ?
C37A C36A C41A 123.1(18) . . ?
C37A C36A P2A 117.6(15) . . ?
C41A C36A P2A 119.0(14) . . ?
C36A C37A C38A 125(2) . . ?
C36A C37A H37A 117.7 . . ?
C38A C37A H37A 117.7 . . ?
C37A C38A C39A 117(2) . . ?
C37A C38A H38A 121.7 . . ?
C39A C38A H38A 121.7 . . ?
C40A C39A C38A 120.9(19) . . ?
C40A C39A H39A 119.6 . . ?
C38A C39A H39A 119.6 . . ?
C39A C40A C41A 125.5(18) . . ?
C39A C40A H40A 117.3 . . ?
C41A C40A H40A 117.3 . . ?
C36A C41A C40A 109.4(18) . . ?
C36A C41A H41A 125.3 . . ?
C40A C41A H41A 125.3 . . ?
N1A C42A C43A 107.2(11) . . ?
N1A C42A C44A 111.0(12) . . ?
C43A C42A C44A 111.0(12) . . ?
N1A C42A H42A 109.2 . . ?
C43A C42A H42A 109.2 . . ?
C44A C42A H42A 109.2 . . ?
C50A C43A C42A 111.4(12) . . ?
C50A C43A N2A 113.6(12) . . ?
C42A C43A N2A 106.1(12) . . ?
C50A C43A H43A 108.5 . . ?
C42A C43A H43A 108.5 . . ?
N2A C43A H43A 108.5 . . ?
C45A C44A C49A 120.0 . . ?
C45A C44A C42A 124.3(7) . . ?
C49A C44A C42A 115.6(7) . . ?
C44A C45A C46A 120.0 . . ?
C44A C45A H45A 120.0 . . ?
C46A C45A H45A 120.0 . . ?
C47A C46A C45A 120.0 . . ?
C47A C46A H46A 120.0 . . ?
C45A C46A H46A 120.0 . . ?
C46A C47A C48A 120.0 . . ?
C46A C47A H47A 120.0 . . ?
C48A C47A H47A 120.0 . . ?
C49A C48A C47A 120.0 . . ?
C49A C48A H48A 120.0 . . ?
C47A C48A H48A 120.0 . . ?
C48A C49A C44A 120.0 . . ?
C48A C49A H49A 120.0 . . ?
C44A C49A H49A 120.0 . . ?
C51A C50A C55A 120.0 . . ?
C51A C50A C43A 120.7(9) . . ?
C55A C50A C43A 119.3(9) . . ?
C50A C51A C52A 120.0 . . ?
C50A C51A H51A 120.0 . . ?
C52A C51A H51A 120.0 . . ?
C51A C52A C53A 120.0 . . ?
C51A C52A H52A 120.0 . . ?
C53A C52A H52A 120.0 . . ?
C54A C53A C52A 120.0 . . ?
C54A C53A H53A 120.0 . . ?
C52A C53A H53A 120.0 . . ?
C53A C54A C55A 120.0 . . ?
C53A C54A H54A 120.0 . . ?
C55A C54A H54A 120.0 . . ?
C54A C55A C50A 120.0 . . ?
C54A C55A H55A 120.0 . . ?
C50A C55A H55A 120.0 . . ?
N2B Ru1B N1B 79.8(5) . . ?
N2B Ru1B P1B 100.5(4) . . ?
N1B Ru1B P1B 175.8(4) . . ?
N2B Ru1B P2B 176.8(4) . . ?
N1B Ru1B P2B 99.0(4) . . ?
P1B Ru1B P2B 80.50(18) . . ?
N2B Ru1B Cl1B 84.1(4) . . ?
N1B Ru1B Cl1B 86.6(4) . . ?
P1B Ru1B Cl1B 97.55(17) . . ?
P2B Ru1B Cl1B 98.83(18) . . ?
N2B Ru1B Cl2B 86.3(4) . . ?
N1B Ru1B Cl2B 84.5(4) . . ?
P1B Ru1B Cl2B 91.39(17) . . ?
P2B Ru1B Cl2B 90.63(17) . . ?
Cl1B Ru1B Cl2B 167.92(16) . . ?
O3B P1B O2B 95.8(7) . . ?
O3B P1B O1B 99.7(6) . . ?
O2B P1B O1B 100.7(7) . . ?
O3B P1B Ru1B 113.2(5) . . ?
O2B P1B Ru1B 125.4(5) . . ?
O1B P1B Ru1B 117.3(5) . . ?
C29B P2B C36B 104.3(8) . . ?
C29B P2B C30B 103.3(8) . . ?
C36B P2B C30B 100.6(9) . . ?
C29B P2B Ru1B 102.6(6) . . ?
C36B P2B Ru1B 121.3(6) . . ?
C30B P2B Ru1B 122.3(7) . . ?
C1B O1B P1B 132.4(12) . . ?
C8B O2B P1B 116.1(11) . . ?
C29B O3B P1B 117.6(9) . . ?
C42B N1B Ru1B 109.5(8) . . ?
C42B N1B H1B1 109.8 . . ?
Ru1B N1B H1B1 109.8 . . ?
C42B N1B H1B2 109.8 . . ?
Ru1B N1B H1B2 109.8 . . ?
H1B1 N1B H1B2 108.2 . . ?
C43B N2B Ru1B 110.0(8) . . ?
C43B N2B H2B1 109.7 . . ?
Ru1B N2B H2B1 109.7 . . ?
C43B N2B H2B2 109.7 . . ?
Ru1B N2B H2B2 109.7 . . ?
H2B1 N2B H2B2 108.2 . . ?
O1B C1B C2B 119.0(15) . . ?
O1B C1B C6B 122.1(16) . . ?
C2B C1B C6B 118.8(15) . . ?
C1B C2B C3B 117.7(16) . . ?
C1B C2B C13B 120.4(14) . . ?
C3B C2B C13B 121.8(15) . . ?
C4B C3B C2B 124.3(17) . . ?
C4B C3B H3B 117.9 . . ?
C2B C3B H3B 117.9 . . ?
C3B C4B C5B 117.2(17) . . ?
C3B C4B C17B 123.2(17) . . ?
C5B C4B C17B 119.6(16) . . ?
C4B C5B C6B 123.5(16) . . ?
C4B C5B H5B 118.2 . . ?
C6B C5B H5B 118.2 . . ?
C5B C6B C1B 118.1(14) . . ?
C5B C6B C7B 118.7(16) . . ?
C1B C6B C7B 123.1(16) . . ?
C12B C7B C8B 117.9(15) . . ?
C12B C7B C6B 115.9(15) . . ?
C8B C7B C6B 124.8(16) . . ?
C9B C8B C7B 124.4(16) . . ?
C9B C8B O2B 123.2(15) . . ?
C7B C8B O2B 112.4(15) . . ?
C8B C9B C10B 115.8(15) . . ?
C8B C9B C21B 129.9(15) . . ?
C10B C9B C21B 113.8(15) . . ?
C11B C10B C9B 125.9(17) . . ?
C11B C10B H10B 117.0 . . ?
C9B C10B H10B 117.0 . . ?
C10B C11B C12B 113.8(16) . . ?
C10B C11B C25B 125.8(17) . . ?
C12B C11B C25B 120.0(16) . . ?
C7B C12B C11B 121.0(15) . . ?
C7B C12B H12B 119.5 . . ?
C11B C12B H12B 119.5 . . ?
C2B C13B C14B 114.7(16) . . ?
C2B C13B C16B 112.6(14) . . ?
C14B C13B C16B 98.8(13) . . ?
C2B C13B C15B 106.2(13) . . ?
C14B C13B C15B 111.0(14) . . ?
C16B C13B C15B 113.6(14) . . ?
C13B C14B H14D 109.5 . . ?
C13B C14B H14E 109.5 . . ?
H14D C14B H14E 109.5 . . ?
C13B C14B H14F 109.5 . . ?
H14D C14B H14F 109.5 . . ?
H14E C14B H14F 109.5 . . ?
C13B C15B H15D 109.5 . . ?
C13B C15B H15E 109.5 . . ?
H15D C15B H15E 109.5 . . ?
C13B C15B H15F 109.5 . . ?
H15D C15B H15F 109.5 . . ?
H15E C15B H15F 109.5 . . ?
C13B C16B H16D 109.5 . . ?
C13B C16B H16E 109.5 . . ?
H16D C16B H16E 109.5 . . ?
C13B C16B H16F 109.5 . . ?
H16D C16B H16F 109.5 . . ?
H16E C16B H16F 109.5 . . ?
C18B C17B C4B 110.6(15) . . ?
C18B C17B C20B 104.5(15) . . ?
C4B C17B C20B 111.8(15) . . ?
C18B C17B C19B 129.3(17) . . ?
C4B C17B C19B 103.3(14) . . ?
C20B C17B C19B 96.3(14) . . ?
C17B C18B H18D 109.5 . . ?
C17B C18B H18E 109.5 . . ?
H18D C18B H18E 109.5 . . ?
C17B C18B H18F 109.5 . . ?
H18D C18B H18F 109.5 . . ?
H18E C18B H18F 109.5 . . ?
C17B C19B H19D 109.5 . . ?
C17B C19B H19E 109.5 . . ?
H19D C19B H19E 109.5 . . ?
C17B C19B H19F 109.5 . . ?
H19D C19B H19F 109.5 . . ?
H19E C19B H19F 109.5 . . ?
C17B C20B H20D 109.5 . . ?
C17B C20B H20E 109.5 . . ?
H20D C20B H20E 109.5 . . ?
C17B C20B H20F 109.5 . . ?
H20D C20B H20F 109.5 . . ?
H20E C20B H20F 109.5 . . ?
C24B C21B C9B 113.1(15) . . ?
C24B C21B C23B 109.6(16) . . ?
C9B C21B C23B 107.1(13) . . ?
C24B C21B C22B 110.6(14) . . ?
C9B C21B C22B 112.9(14) . . ?
C23B C21B C22B 102.9(13) . . ?
C21B C22B H22D 109.5 . . ?
C21B C22B H22E 109.5 . . ?
H22D C22B H22E 109.5 . . ?
C21B C22B H22F 109.5 . . ?
H22D C22B H22F 109.5 . . ?
H22E C22B H22F 109.5 . . ?
C21B C23B H23D 109.5 . . ?
C21B C23B H23E 109.5 . . ?
H23D C23B H23E 109.5 . . ?
C21B C23B H23F 109.5 . . ?
H23D C23B H23F 109.5 . . ?
H23E C23B H23F 109.5 . . ?
C21B C24B H24D 109.5 . . ?
C21B C24B H24E 109.5 . . ?
H24D C24B H24E 109.5 . . ?
C21B C24B H24F 109.5 . . ?
H24D C24B H24F 109.5 . . ?
H24E C24B H24F 109.5 . . ?
C26B C25B C27B 106.6(16) . . ?
C26B C25B C28B 116.1(16) . . ?
C27B C25B C28B 101.3(15) . . ?
C26B C25B C11B 108.9(15) . . ?
C27B C25B C11B 105.6(16) . . ?
C28B C25B C11B 116.9(17) . . ?
C25B C26B H26D 109.5 . . ?
C25B C26B H26E 109.5 . . ?
H26D C26B H26E 109.5 . . ?
C25B C26B H26F 109.5 . . ?
H26D C26B H26F 109.5 . . ?
H26E C26B H26F 109.5 . . ?
C25B C27B H27D 109.5 . . ?
C25B C27B H27E 109.5 . . ?
H27D C27B H27E 109.5 . . ?
C25B C27B H27F 109.5 . . ?
H27D C27B H27F 109.5 . . ?
H27E C27B H27F 109.5 . . ?
C25B C28B H28D 109.5 . . ?
C25B C28B H28E 109.5 . . ?
H28D C28B H28E 109.5 . . ?
C25B C28B H28F 109.5 . . ?
H28D C28B H28F 109.5 . . ?
H28E C28B H28F 109.5 . . ?
O3B C29B P2B 107.3(10) . . ?
O3B C29B H29C 110.3 . . ?
P2B C29B H29C 110.3 . . ?
O3B C29B H29D 110.3 . . ?
P2B C29B H29D 110.3 . . ?
H29C C29B H29D 108.5 . . ?
C35B C30B C31B 119.5(19) . . ?
C35B C30B P2B 123.0(17) . . ?
C31B C30B P2B 117.1(15) . . ?
C32B C31B C30B 120(2) . . ?
C32B C31B H31B 120.0 . . ?
C30B C31B H31B 120.0 . . ?
C31B C32B C33B 120(2) . . ?
C31B C32B H32C 119.8 . . ?
C33B C32B H32C 119.8 . . ?
C34B C33B C32B 118(2) . . ?
C34B C33B H33B 120.8 . . ?
C32B C33B H33B 120.8 . . ?
C33B C34B C35B 118(2) . . ?
C33B C34B H34B 121.0 . . ?
C35B C34B H34B 121.0 . . ?
C30B C35B C34B 123(2) . . ?
C30B C35B H35B 118.6 . . ?
C34B C35B H35B 118.6 . . ?
C37B C36B C41B 120.6(17) . . ?
C37B C36B P2B 117.7(14) . . ?
C41B C36B P2B 121.4(14) . . ?
C38B C37B C36B 119.3(19) . . ?
C38B C37B H37B 120.4 . . ?
C36B C37B H37B 120.4 . . ?
C37B C38B C39B 123(2) . . ?
C37B C38B H38C 118.4 . . ?
C39B C38B H38C 118.4 . . ?
C40B C39B C38B 114.8(19) . . ?
C40B C39B H39B 122.6 . . ?
C38B C39B H39B 122.6 . . ?
C39B C40B C41B 126.5(18) . . ?
C39B C40B H40B 116.7 . . ?
C41B C40B H40B 116.7 . . ?
C40B C41B C36B 114.5(17) . . ?
C40B C41B H41B 122.7 . . ?
C36B C41B H41B 122.7 . . ?
C44B C42B C43B 112.4(11) . . ?
C44B C42B N1B 111.9(11) . . ?
C43B C42B N1B 107.4(10) . . ?
C44B C42B H42B 108.3 . . ?
C43B C42B H42B 108.3 . . ?
N1B C42B H42B 108.3 . . ?
C42B C43B N2B 107.4(11) . . ?
C42B C43B C50B 114.3(11) . . ?
N2B C43B C50B 113.7(10) . . ?
C42B C43B H43B 107.0 . . ?
N2B C43B H43B 107.0 . . ?
C50B C43B H43B 107.0 . . ?
C45B C44B C49B 120.0 . . ?
C45B C44B C42B 124.7(9) . . ?
C49B C44B C42B 115.3(9) . . ?
C44B C45B C46B 120.0 . . ?
C44B C45B H45B 120.0 . . ?
C46B C45B H45B 120.0 . . ?
C45B C46B C47B 120.0 . . ?
C45B C46B H46B 120.0 . . ?
C47B C46B H46B 120.0 . . ?
C48B C47B C46B 120.0 . . ?
C48B C47B H47B 120.0 . . ?
C46B C47B H47B 120.0 . . ?
C49B C48B C47B 120.0 . . ?
C49B C48B H48B 120.0 . . ?
C47B C48B H48B 120.0 . . ?
C48B C49B C44B 120.0 . . ?
C48B C49B H49B 120.0 . . ?
C44B C49B H49B 120.0 . . ?
C51B C50B C55B 120.0 . . ?
C51B C50B C43B 118.8(9) . . ?
C55B C50B C43B 121.0(9) . . ?
C50B C51B C52B 120.0 . . ?
C50B C51B H51B 120.0 . . ?
C52B C51B H51B 120.0 . . ?
C51B C52B C53B 120.0 . . ?
C51B C52B H52B 120.0 . . ?
C53B C52B H52B 120.0 . . ?
C54B C53B C52B 120.0 . . ?
C54B C53B H53B 120.0 . . ?
C52B C53B H53B 120.0 . . ?
C53B C54B C55B 120.0 . . ?
C53B C54B H54B 120.0 . . ?
C55B C54B H54B 120.0 . . ?
C54B C55B C50B 120.0 . . ?
C54B C55B H55B 120.0 . . ?
C50B C55B H55B 120.0 . . ?
N1C Ru1C P1C 178.1(4) . . ?
N1C Ru1C N2C 77.6(5) . . ?
P1C Ru1C N2C 100.9(4) . . ?
N1C Ru1C P2C 100.6(4) . . ?
P1C Ru1C P2C 80.81(17) . . ?
N2C Ru1C P2C 175.3(4) . . ?
N1C Ru1C Cl2C 85.1(4) . . ?
P1C Ru1C Cl2C 95.93(16) . . ?
N2C Ru1C Cl2C 85.4(4) . . ?
P2C Ru1C Cl2C 98.84(17) . . ?
N1C Ru1C Cl1C 87.7(4) . . ?
P1C Ru1C Cl1C 90.97(17) . . ?
N2C Ru1C Cl1C 84.4(4) . . ?
P2C Ru1C Cl1C 91.23(17) . . ?
Cl2C Ru1C Cl1C 168.57(16) . . ?
O2C P1C O1C 102.2(6) . . ?
O2C P1C O3C 101.1(6) . . ?
O1C P1C O3C 96.2(6) . . ?
O2C P1C Ru1C 115.3(5) . . ?
O1C P1C Ru1C 125.4(4) . . ?
O3C P1C Ru1C 112.6(4) . . ?
C30C P2C C36C 101.8(8) . . ?
C30C P2C C29C 104.4(8) . . ?
C36C P2C C29C 104.5(7) . . ?
C30C P2C Ru1C 122.2(6) . . ?
C36C P2C Ru1C 120.9(5) . . ?
C29C P2C Ru1C 100.6(6) . . ?
C1C O1C P1C 114.5(11) . . ?
C8C O2C P1C 130.3(11) . . ?
C29C O3C P1C 114.9(10) . . ?
C42C N1C Ru1C 109.3(10) . . ?
C42C N1C H1C1 109.8 . . ?
Ru1C N1C H1C1 109.8 . . ?
C42C N1C H1C2 109.8 . . ?
Ru1C N1C H1C2 109.8 . . ?
H1C1 N1C H1C2 108.3 . . ?
C43C N2C Ru1C 110.8(10) . . ?
C43C N2C H2C1 109.5 . . ?
Ru1C N2C H2C1 109.5 . . ?
C43C N2C H2C2 109.5 . . ?
Ru1C N2C H2C2 109.5 . . ?
H2C1 N2C H2C2 108.1 . . ?
O1C C1C C6C 120.0(15) . . ?
O1C C1C C2C 118.9(14) . . ?
C6C C1C C2C 121.0(15) . . ?
C3C C2C C1C 114.3(16) . . ?
C3C C2C C13C 120.8(16) . . ?
C1C C2C C13C 124.7(15) . . ?
C2C C3C C4C 122.7(17) . . ?
C2C C3C H3C 118.6 . . ?
C4C C3C H3C 118.6 . . ?
C5C C4C C3C 119.8(17) . . ?
C5C C4C C17C 120.6(16) . . ?
C3C C4C C17C 119.4(16) . . ?
C4C C5C C6C 123.5(16) . . ?
C4C C5C H5C 118.3 . . ?
C6C C5C H5C 118.3 . . ?
C7C C6C C5C 120.9(14) . . ?
C7C C6C C1C 121.9(15) . . ?
C5C C6C C1C 116.9(14) . . ?
C6C C7C C12C 113.1(15) . . ?
C6C C7C C8C 126.9(15) . . ?
C12C C7C C8C 119.7(14) . . ?
C7C C8C O2C 120.8(14) . . ?
C7C C8C C9C 123.5(15) . . ?
O2C C8C C9C 115.2(14) . . ?
C10C C9C C8C 115.6(17) . . ?
C10C C9C C21C 120.4(17) . . ?
C8C C9C C21C 123.6(15) . . ?
C9C C10C C11C 122.3(19) . . ?
C9C C10C H10C 118.8 . . ?
C11C C10C H10C 118.8 . . ?
C12C C11C C10C 117.3(17) . . ?
C12C C11C C25C 119.6(16) . . ?
C10C C11C C25C 122.8(16) . . ?
C7C C12C C11C 120.5(17) . . ?
C7C C12C H12C 119.7 . . ?
C11C C12C H12C 119.7 . . ?
C14C C13C C16C 108.1(15) . . ?
C14C C13C C2C 117.8(16) . . ?
C16C C13C C2C 108.1(15) . . ?
C14C C13C C15C 106.1(14) . . ?
C16C C13C C15C 107.7(16) . . ?
C2C C13C C15C 108.7(14) . . ?
C13C C14C H14G 109.5 . . ?
C13C C14C H14H 109.5 . . ?
H14G C14C H14H 109.5 . . ?
C13C C14C H14I 109.5 . . ?
H14G C14C H14I 109.5 . . ?
H14H C14C H14I 109.5 . . ?
C13C C15C H15G 109.5 . . ?
C13C C15C H15H 109.5 . . ?
H15G C15C H15H 109.5 . . ?
C13C C15C H15I 109.5 . . ?
H15G C15C H15I 109.5 . . ?
H15H C15C H15I 109.5 . . ?
C13C C16C H16G 109.5 . . ?
C13C C16C H16H 109.5 . . ?
H16G C16C H16H 109.5 . . ?
C13C C16C H16I 109.5 . . ?
H16G C16C H16I 109.5 . . ?
H16H C16C H16I 109.5 . . ?
C4C C17C C19C 108.5(15) . . ?
C4C C17C C20C 112.0(15) . . ?
C19C C17C C20C 107.9(14) . . ?
C4C C17C C18C 113.5(14) . . ?
C19C C17C C18C 94.8(13) . . ?
C20C C17C C18C 118.2(17) . . ?
C17C C18C H18G 109.5 . . ?
C17C C18C H18H 109.5 . . ?
H18G C18C H18H 109.5 . . ?
C17C C18C H18I 109.5 . . ?
H18G C18C H18I 109.5 . . ?
H18H C18C H18I 109.5 . . ?
C17C C19C H19G 109.5 . . ?
C17C C19C H19H 109.5 . . ?
H19G C19C H19H 109.5 . . ?
C17C C19C H19I 109.5 . . ?
H19G C19C H19I 109.5 . . ?
H19H C19C H19I 109.5 . . ?
C17C C20C H20G 109.5 . . ?
C17C C20C H20H 109.5 . . ?
H20G C20C H20H 109.5 . . ?
C17C C20C H20I 109.5 . . ?
H20G C20C H20I 109.5 . . ?
H20H C20C H20I 109.5 . . ?
C23C C21C C22C 118.6(16) . . ?
C23C C21C C9C 109.5(16) . . ?
C22C C21C C9C 109.9(17) . . ?
C23C C21C C24C 95.7(15) . . ?
C22C C21C C24C 111.6(15) . . ?
C9C C21C C24C 110.7(14) . . ?
C21C C22C H22G 109.5 . . ?
C21C C22C H22H 109.5 . . ?
H22G C22C H22H 109.5 . . ?
C21C C22C H22I 109.5 . . ?
H22G C22C H22I 109.5 . . ?
H22H C22C H22I 109.5 . . ?
C21C C23C H23G 109.5 . . ?
C21C C23C H23H 109.5 . . ?
H23G C23C H23H 109.5 . . ?
C21C C23C H23I 109.5 . . ?
H23G C23C H23I 109.5 . . ?
H23H C23C H23I 109.5 . . ?
C21C C24C H24G 109.5 . . ?
C21C C24C H24H 109.5 . . ?
H24G C24C H24H 109.5 . . ?
C21C C24C H24I 109.5 . . ?
H24G C24C H24I 109.5 . . ?
H24H C24C H24I 109.5 . . ?
C26C C25C C28C 108.8(10) . . ?
C26C C25C C27C 108.5(9) . . ?
C28C C25C C27C 107.6(9) . . ?
C26C C25C C11C 113.2(16) . . ?
C28C C25C C11C 107.1(14) . . ?
C27C C25C C11C 111.5(15) . . ?
C25C C26C H26G 109.5 . . ?
C25C C26C H26H 109.5 . . ?
H26G C26C H26H 109.5 . . ?
C25C C26C H26I 109.5 . . ?
H26G C26C H26I 109.5 . . ?
H26H C26C H26I 109.5 . . ?
C25C C27C H27G 109.5 . . ?
C25C C27C H27H 109.5 . . ?
H27G C27C H27H 109.5 . . ?
C25C C27C H27I 109.5 . . ?
H27G C27C H27I 109.5 . . ?
H27H C27C H27I 109.5 . . ?
C25C C28C H28G 109.5 . . ?
C25C C28C H28H 109.5 . . ?
H28G C28C H28H 109.5 . . ?
C25C C28C H28I 109.5 . . ?
H28G C28C H28I 109.5 . . ?
H28H C28C H28I 109.5 . . ?
O3C C29C P2C 109.2(11) . . ?
O3C C29C H29E 109.8 . . ?
P2C C29C H29E 109.8 . . ?
O3C C29C H29F 109.8 . . ?
P2C C29C H29F 109.8 . . ?
H29E C29C H29F 108.3 . . ?
C35C C30C C31C 116.6(17) . . ?
C35C C30C P2C 125.0(14) . . ?
C31C C30C P2C 118.4(13) . . ?
C30C C31C C32C 122.1(16) . . ?
C30C C31C H31C 118.9 . . ?
C32C C31C H31C 118.9 . . ?
C33C C32C C31C 116.9(17) . . ?
C33C C32C H32D 121.6 . . ?
C31C C32C H32D 121.6 . . ?
C32C C33C C34C 123.0(18) . . ?
C32C C33C H33C 118.5 . . ?
C34C C33C H33C 118.5 . . ?
C35C C34C C33C 115.2(16) . . ?
C35C C34C H34C 122.4 . . ?
C33C C34C H34C 122.4 . . ?
C30C C35C C34C 125.5(18) . . ?
C30C C35C H35C 117.3 . . ?
C34C C35C H35C 117.3 . . ?
C41C C36C C37C 115.6(14) . . ?
C41C C36C P2C 120.9(13) . . ?
C37C C36C P2C 123.4(12) . . ?
C38C C37C C36C 120.7(16) . . ?
C38C C37C H37C 119.6 . . ?
C36C C37C H37C 119.6 . . ?
C37C C38C C39C 122.6(18) . . ?
C37C C38C H38D 118.7 . . ?
C39C C38C H38D 118.7 . . ?
C40C C39C C38C 118.6(18) . . ?
C40C C39C H39C 120.7 . . ?
C38C C39C H39C 120.7 . . ?
C39C C40C C41C 120.9(17) . . ?
C39C C40C H40C 119.6 . . ?
C41C C40C H40C 119.6 . . ?
C36C C41C C40C 121.3(16) . . ?
C36C C41C H41C 119.3 . . ?
C40C C41C H41C 119.3 . . ?
N1C C42C C43C 107.3(12) . . ?
N1C C42C C44C 114.6(13) . . ?
C43C C42C C44C 110.8(13) . . ?
N1C C42C H42C 108.0 . . ?
C43C C42C H42C 108.0 . . ?
C44C C42C H42C 108.0 . . ?
N2C C43C C42C 109.6(13) . . ?
N2C C43C C50C 110.7(13) . . ?
C42C C43C C50C 109.6(12) . . ?
N2C C43C H43C 109.0 . . ?
C42C C43C H43C 109.0 . . ?
C50C C43C H43C 109.0 . . ?
C45C C44C C49C 120.0 . . ?
C45C C44C C42C 116.0(11) . . ?
C49C C44C C42C 123.9(11) . . ?
C44C C45C C46C 120.0 . . ?
C44C C45C H45C 120.0 . . ?
C46C C45C H45C 120.0 . . ?
C45C C46C C47C 120.0 . . ?
C45C C46C H46C 120.0 . . ?
C47C C46C H46C 120.0 . . ?
C48C C47C C46C 120.0 . . ?
C48C C47C H47C 120.0 . . ?
C46C C47C H47C 120.0 . . ?
C49C C48C C47C 120.0 . . ?
C49C C48C H48C 120.0 . . ?
C47C C48C H48C 120.0 . . ?
C48C C49C C44C 120.0 . . ?
C48C C49C H49C 120.0 . . ?
C44C C49C H49C 120.0 . . ?
C51C C50C C55C 120.0 . . ?
C51C C50C C43C 122.0(10) . . ?
C55C C50C C43C 117.8(10) . . ?
C50C C51C C52C 120.0 . . ?
C50C C51C H51C 120.0 . . ?
C52C C51C H51C 120.0 . . ?
C53C C52C C51C 120.0 . . ?
C53C C52C H52C 120.0 . . ?
C51C C52C H52C 120.0 . . ?
C54C C53C C52C 120.0 . . ?
C54C C53C H53C 120.0 . . ?
C52C C53C H53C 120.0 . . ?
C53C C54C C55C 120.0 . . ?
C53C C54C H54C 120.0 . . ?
C55C C54C H54C 120.0 . . ?
C54C C55C C50C 120.0 . . ?
C54C C55C H55C 120.0 . . ?
C50C C55C H55C 120.0 . . ?
P1D Ru1D N1D 178.2(4) . . ?
P1D Ru1D N2D 99.7(4) . . ?
N1D Ru1D N2D 79.6(6) . . ?
P1D Ru1D P2D 80.89(19) . . ?
N1D Ru1D P2D 99.8(4) . . ?
N2D Ru1D P2D 176.2(4) . . ?
P1D Ru1D Cl2D 96.08(17) . . ?
N1D Ru1D Cl2D 85.5(4) . . ?
N2D Ru1D Cl2D 85.8(4) . . ?
P2D Ru1D Cl2D 97.90(19) . . ?
P1D Ru1D Cl1D 92.02(17) . . ?
N1D Ru1D Cl1D 86.3(4) . . ?
N2D Ru1D Cl1D 83.9(4) . . ?
P2D Ru1D Cl1D 92.24(19) . . ?
Cl2D Ru1D Cl1D 167.90(19) . . ?
O2D P1D O1D 100.1(6) . . ?
O2D P1D O3D 100.4(6) . . ?
O1D P1D O3D 95.6(6) . . ?
O2D P1D Ru1D 116.3(4) . . ?
O1D P1D Ru1D 126.6(5) . . ?
O3D P1D Ru1D 113.1(5) . . ?
C30D P2D C36D 101.6(9) . . ?
C30D P2D C29D 103.2(9) . . ?
C36D P2D C29D 103.9(9) . . ?
C30D P2D Ru1D 121.8(8) . . ?
C36D P2D Ru1D 121.7(6) . . ?
C29D P2D Ru1D 101.9(6) . . ?
C1D O1D P1D 114.7(10) . . ?
C8D O2D P1D 131.9(11) . . ?
C29D O3D P1D 117.3(11) . . ?
C42D N1D Ru1D 109.3(9) . . ?
C42D N1D H1D1 109.8 . . ?
Ru1D N1D H1D1 109.8 . . ?
C42D N1D H1D2 109.8 . . ?
Ru1D N1D H1D2 109.8 . . ?
H1D1 N1D H1D2 108.3 . . ?
C43D N2D Ru1D 110.7(10) . . ?
C43D N2D H2D1 109.5 . . ?
Ru1D N2D H2D1 109.5 . . ?
C43D N2D H2D2 109.5 . . ?
Ru1D N2D H2D2 109.5 . . ?
H2D1 N2D H2D2 108.1 . . ?
C2D C1D C6D 121.0(16) . . ?
C2D C1D O1D 119.7(15) . . ?
C6D C1D O1D 118.7(14) . . ?
C1D C2D C3D 116.2(16) . . ?
C1D C2D C13D 130.4(17) . . ?
C3D C2D C13D 112.8(14) . . ?
C4D C3D C2D 118.7(15) . . ?
C4D C3D H3D 120.7 . . ?
C2D C3D H3D 120.7 . . ?
C5D C4D C3D 122.2(16) . . ?
C5D C4D C17D 116.8(14) . . ?
C3D C4D C17D 120.9(15) . . ?
C6D C5D C4D 118.7(15) . . ?
C6D C5D H5D 120.6 . . ?
C4D C5D H5D 120.6 . . ?
C5D C6D C1D 121.6(13) . . ?
C5D C6D C7D 114.6(14) . . ?
C1D C6D C7D 122.4(15) . . ?
C12D C7D C8D 118.5(14) . . ?
C12D C7D C6D 120.7(15) . . ?
C8D C7D C6D 120.7(13) . . ?
O2D C8D C7D 123.9(13) . . ?
O2D C8D C9D 120.4(14) . . ?
C7D C8D C9D 115.3(13) . . ?
C10D C9D C8D 118.9(15) . . ?
C10D C9D C21D 129.1(14) . . ?
C8D C9D C21D 112.0(12) . . ?
C11D C10D C9D 124.1(16) . . ?
C11D C10D H10D 117.9 . . ?
C9D C10D H10D 117.9 . . ?
C10D C11D C12D 119.3(17) . . ?
C10D C11D C25D 120.3(17) . . ?
C12D C11D C25D 120.3(17) . . ?
C7D C12D C11D 123.6(18) . . ?
C7D C12D H12D 118.2 . . ?
C11D C12D H12D 118.2 . . ?
C16D C13D C14D 108.8(15) . . ?
C16D C13D C15D 110.2(14) . . ?
C14D C13D C15D 107.0(14) . . ?
C16D C13D C2D 109.3(15) . . ?
C14D C13D C2D 112.8(14) . . ?
C15D C13D C2D 108.7(14) . . ?
C13D C14D H14J 109.5 . . ?
C13D C14D H14K 109.5 . . ?
H14J C14D H14K 109.5 . . ?
C13D C14D H14L 109.5 . . ?
H14J C14D H14L 109.5 . . ?
H14K C14D H14L 109.5 . . ?
C13D C15D H15J 109.5 . . ?
C13D C15D H15K 109.5 . . ?
H15J C15D H15K 109.5 . . ?
C13D C15D H15L 109.5 . . ?
H15J C15D H15L 109.5 . . ?
H15K C15D H15L 109.5 . . ?
C13D C16D H16J 109.5 . . ?
C13D C16D H16K 109.5 . . ?
H16J C16D H16K 109.5 . . ?
C13D C16D H16L 109.5 . . ?
H16J C16D H16L 109.5 . . ?
H16K C16D H16L 109.5 . . ?
C20D C17D C18D 112.9(14) . . ?
C20D C17D C19D 110.3(14) . . ?
C18D C17D C19D 111.2(13) . . ?
C20D C17D C4D 107.7(14) . . ?
C18D C17D C4D 107.2(14) . . ?
C19D C17D C4D 107.3(13) . . ?
C17D C18D H18J 109.5 . . ?
C17D C18D H18K 109.5 . . ?
H18J C18D H18K 109.5 . . ?
C17D C18D H18L 109.5 . . ?
H18J C18D H18L 109.5 . . ?
H18K C18D H18L 109.5 . . ?
C17D C19D H19J 109.5 . . ?
C17D C19D H19K 109.5 . . ?
H19J C19D H19K 109.5 . . ?
C17D C19D H19L 109.5 . . ?
H19J C19D H19L 109.5 . . ?
H19K C19D H19L 109.5 . . ?
C17D C20D H20J 109.5 . . ?
C17D C20D H20K 109.5 . . ?
H20J C20D H20K 109.5 . . ?
C17D C20D H20L 109.5 . . ?
H20J C20D H20L 109.5 . . ?
H20K C20D H20L 109.5 . . ?
C22D C21D C24D 112.7(14) . . ?
C22D C21D C23D 105.0(14) . . ?
C24D C21D C23D 106.2(13) . . ?
C22D C21D C9D 114.5(13) . . ?
C24D C21D C9D 111.4(13) . . ?
C23D C21D C9D 106.3(11) . . ?
C21D C22D H22J 109.5 . . ?
C21D C22D H22K 109.5 . . ?
H22J C22D H22K 109.5 . . ?
C21D C22D H22L 109.5 . . ?
H22J C22D H22L 109.5 . . ?
H22K C22D H22L 109.5 . . ?
C21D C23D H23J 109.5 . . ?
C21D C23D H23K 109.5 . . ?
H23J C23D H23K 109.5 . . ?
C21D C23D H23L 109.5 . . ?
H23J C23D H23L 109.5 . . ?
H23K C23D H23L 109.5 . . ?
C21D C24D H24J 109.5 . . ?
C21D C24D H24K 109.5 . . ?
H24J C24D H24K 109.5 . . ?
C21D C24D H24L 109.5 . . ?
H24J C24D H24L 109.5 . . ?
H24K C24D H24L 109.5 . . ?
C28D C25D C11D 117.8(17) . . ?
C28D C25D C26D 111.0(17) . . ?
C11D C25D C26D 111.9(17) . . ?
C28D C25D C27D 114.5(18) . . ?
C11D C25D C27D 106.6(15) . . ?
C26D C25D C27D 92.2(14) . . ?
C25D C26D H26J 109.5 . . ?
C25D C26D H26K 109.5 . . ?
H26J C26D H26K 109.5 . . ?
C25D C26D H26L 109.5 . . ?
H26J C26D H26L 109.5 . . ?
H26K C26D H26L 109.5 . . ?
C25D C27D H27J 109.5 . . ?
C25D C27D H27K 109.5 . . ?
H27J C27D H27K 109.5 . . ?
C25D C27D H27L 109.5 . . ?
H27J C27D H27L 109.5 . . ?
H27K C27D H27L 109.5 . . ?
C25D C28D H28J 109.5 . . ?
C25D C28D H28K 109.5 . . ?
H28J C28D H28K 109.5 . . ?
C25D C28D H28L 109.5 . . ?
H28J C28D H28L 109.5 . . ?
H28K C28D H28L 109.5 . . ?
O3D C29D P2D 107.5(12) . . ?
O3D C29D H29G 110.2 . . ?
P2D C29D H29G 110.2 . . ?
O3D C29D H29H 110.2 . . ?
P2D C29D H29H 110.2 . . ?
H29G C29D H29H 108.5 . . ?
C35D C30D C31D 113.9(19) . . ?
C35D C30D P2D 128.8(16) . . ?
C31D C30D P2D 117.1(17) . . ?
C30D C31D C32D 117(2) . . ?
C30D C31D H31D 121.7 . . ?
C32D C31D H31D 121.7 . . ?
C33D C32D C31D 122(2) . . ?
C33D C32D H32E 119.2 . . ?
C31D C32D H32E 119.2 . . ?
C34D C33D C32D 121(2) . . ?
C34D C33D H33D 119.6 . . ?
C32D C33D H33D 119.6 . . ?
C33D C34D C35D 111(2) . . ?
C33D C34D H34D 124.3 . . ?
C35D C34D H34D 124.3 . . ?
C30D C35D C34D 135(2) . . ?
C30D C35D H35D 112.3 . . ?
C34D C35D H35D 112.3 . . ?
C41D C36D C37D 116.7(17) . . ?
C41D C36D P2D 120.7(12) . . ?
C37D C36D P2D 122.0(12) . . ?
C38D C37D C36D 121.3(18) . . ?
C38D C37D H37D 119.3 . . ?
C36D C37D H37D 119.3 . . ?
C39D C38D C37D 120.7(18) . . ?
C39D C38D H38E 119.7 . . ?
C37D C38D H38E 119.7 . . ?
C40D C39D C38D 118.3(17) . . ?
C40D C39D H39D 120.8 . . ?
C38D C39D H39D 120.8 . . ?
C39D C40D C41D 120.1(17) . . ?
C39D C40D H40D 119.9 . . ?
C41D C40D H40D 119.9 . . ?
C40D C41D C36D 122.0(18) . . ?
C40D C41D H41D 119.0 . . ?
C36D C41D H41D 119.0 . . ?
N1D C42D C44D 114.5(12) . . ?
N1D C42D C43D 107.9(11) . . ?
C44D C42D C43D 114.1(13) . . ?
N1D C42D H42D 106.6 . . ?
C44D C42D H42D 106.6 . . ?
C43D C42D H42D 106.6 . . ?
N2D C43D C50D 113.9(13) . . ?
N2D C43D C42D 109.9(13) . . ?
C50D C43D C42D 112.8(12) . . ?
N2D C43D H43D 106.6 . . ?
C50D C43D H43D 106.6 . . ?
C42D C43D H43D 106.6 . . ?
C45D C44D C49D 120.0 . . ?
C45D C44D C42D 122.0(7) . . ?
C49D C44D C42D 117.9(7) . . ?
C44D C45D C46D 120.0 . . ?
C44D C45D H45D 120.0 . . ?
C46D C45D H45D 120.0 . . ?
C47D C46D C45D 120.0 . . ?
C47D C46D H46D 120.0 . . ?
C45D C46D H46D 120.0 . . ?
C48D C47D C46D 120.0 . . ?
C48D C47D H47D 120.0 . . ?
C46D C47D H47D 120.0 . . ?
C47D C48D C49D 120.0 . . ?
C47D C48D H48D 120.0 . . ?
C49D C48D H48D 120.0 . . ?
C48D C49D C44D 120.0 . . ?
C48D C49D H49D 120.0 . . ?
C44D C49D H49D 120.0 . . ?
C51D C50D C55D 120.0 . . ?
C51D C50D C43D 120.9(10) . . ?
C55D C50D C43D 119.1(10) . . ?
C52D C51D C50D 120.0 . . ?
C52D C51D H51D 120.0 . . ?
C50D C51D H51D 120.0 . . ?
C53D C52D C51D 120.0 . . ?
C53D C52D H52D 120.0 . . ?
C51D C52D H52D 120.0 . . ?
C52D C53D C54D 120.0 . . ?
C52D C53D H53D 120.0 . . ?
C54D C53D H53D 120.0 . . ?
C53D C54D C55D 120.0 . . ?
C53D C54D H54D 120.0 . . ?
C55D C54D H54D 120.0 . . ?
C54D C55D C50D 120.0 . . ?
C54D C55D H55D 120.0 . . ?
C50D C55D H55D 120.0 . . ?
C57A O4A C58A 108.3(7) . . ?
C57A C56A H56A 109.5 . . ?
C57A C56A H56B 109.5 . . ?
H56A C56A H56B 109.5 . . ?
C57A C56A H56C 109.5 . . ?
H56A C56A H56C 109.5 . . ?
H56B C56A H56C 109.5 . . ?
O4A C57A C56A 105.4(7) . . ?
O4A C57A H57A 110.7 . . ?
C56A C57A H57A 110.6 . . ?
O4A C57A H57B 110.7 . . ?
C56A C57A H57B 110.7 . . ?
H57A C57A H57B 108.8 . . ?
O4A C58A C59A 104.4(7) . . ?
O4A C58A H58A 110.9 . . ?
C59A C58A H58A 110.9 . . ?
O4A C58A H58B 110.9 . . ?
C59A C58A H58B 110.9 . . ?
H58A C58A H58B 108.9 . . ?
C58A C59A H59A 109.5 . . ?
C58A C59A H59B 109.5 . . ?
H59A C59A H59B 109.5 . . ?
C58A C59A H59C 109.5 . . ?
H59A C59A H59C 109.5 . . ?
H59B C59A H59C 109.5 . . ?
C58B O4B C57B 108.4(7) . . ?
C57B C56B H56D 109.5 . . ?
C57B C56B H56E 109.4 . . ?
H56D C56B H56E 109.5 . . ?
C57B C56B H56F 109.5 . . ?
H56D C56B H56F 109.5 . . ?
H56E C56B H56F 109.5 . . ?
O4B C57B C56B 105.8(7) . . ?
O4B C57B H57C 110.6 . . ?
C56B C57B H57C 110.6 . . ?
O4B C57B H57D 110.6 . . ?
C56B C57B H57D 110.6 . . ?
H57C C57B H57D 108.7 . . ?
O4B C58B C59B 106.7(7) . . ?
O4B C58B H58C 110.4 . . ?
C59B C58B H58C 110.4 . . ?
O4B C58B H58D 110.4 . . ?
C59B C58B H58D 110.4 . . ?
H58C C58B H58D 108.6 . . ?
C58B C59B H59D 109.5 . . ?
C58B C59B H59E 109.5 . . ?
H59D C59B H59E 109.5 . . ?
C58B C59B H59F 109.5 . . ?
H59D C59B H59F 109.5 . . ?
H59E C59B H59F 109.4 . . ?

loop_
_geom_bond_atom_site_label_1
_geom_bond_atom_site_label_2
_geom_bond_distance
_geom_bond_site_symmetry_2
_geom_bond_publ_flag
Ru1A N2A 2.150(14) . ?
Ru1A N1A 2.166(14) . ?
Ru1A P1A 2.182(4) . ?
Ru1A P2A 2.267(5) . ?
Ru1A Cl1A 2.394(4) . ?
Ru1A Cl2A 2.389(4) . ?
P1A O3A 1.618(13) . ?
P1A O1A 1.633(11) . ?
P1A O2A 1.652(12) . ?
P2A C29A 1.841(18) . ?
P2A C30A 1.812(16) . ?
P2A C36A 1.852(19) . ?
O1A C1A 1.414(19) . ?
O2A C8A 1.41(2) . ?
O3A C29A 1.48(2) . ?
N1A C42A 1.47(2) . ?
N1A H1A1 0.9100 . ?
N1A H1A2 0.9100 . ?
N2A C43A 1.528(18) . ?
N2A H2A1 0.9100 . ?
N2A H2A2 0.9100 . ?
C1A C6A 1.36(2) . ?
C1A C2A 1.35(2) . ?
C2A C13A 1.47(3) . ?
C2A C3A 1.48(2) . ?
C3A C4A 1.46(3) . ?
C3A H3A 0.9500 . ?
C4A C5A 1.38(3) . ?
C4A C17A 1.51(3) . ?
C5A C6A 1.43(2) . ?
C5A H5A 0.9500 . ?
C6A C7A 1.470(11) . ?
C7A C8A 1.44(2) . ?
C7A C12A 1.42(2) . ?
C8A C9A 1.39(2) . ?
C9A C10A 1.35(2) . ?
C9A C21A 1.48(2) . ?
C10A C11A 1.41(2) . ?
C10A H10A 0.9500 . ?
C11A C25A 1.47(3) . ?
C11A C12A 1.42(2) . ?
C12A H12A 0.9500 . ?
C13A C16A 1.48(3) . ?
C13A C14A 1.43(2) . ?
C13A C15A 1.65(3) . ?
C14A H14A 0.9800 . ?
C14A H14B 0.9800 . ?
C14A H14C 0.9800 . ?
C15A H15A 0.9800 . ?
C15A H15B 0.9800 . ?
C15A H15C 0.9800 . ?
C16A H16A 0.9800 . ?
C16A H16B 0.9800 . ?
C16A H16C 0.9800 . ?
C17A C19A 1.48(3) . ?
C17A C20A 1.55(3) . ?
C17A C18A 1.46(3) . ?
C18A H18A 0.9800 . ?
C18A H18B 0.9800 . ?
C18A H18C 0.9800 . ?
C19A H19A 0.9800 . ?
C19A H19B 0.9800 . ?
C19A H19C 0.9800 . ?
C20A H20A 0.9800 . ?
C20A H20B 0.9800 . ?
C20A H20C 0.9800 . ?
C21A C22A 1.52(2) . ?
C21A C24A 1.56(2) . ?
C21A C23A 1.64(2) . ?
C22A H22A 0.9800 . ?
C22A H22B 0.9800 . ?
C22A H22C 0.9800 . ?
C23A H23A 0.9800 . ?
C23A H23B 0.9800 . ?
C23A H23C 0.9800 . ?
C24A H24A 0.9800 . ?
C24A H24B 0.9800 . ?
C24A H24C 0.9800 . ?
C25A C28A 1.54(3) . ?
C25A C27A 1.55(3) . ?
C25A C26A 1.54(3) . ?
C26A H26A 0.9800 . ?
C26A H26B 0.9800 . ?
C26A H26C 0.9800 . ?
C27A H27A 0.9800 . ?
C27A H27B 0.9800 . ?
C27A H27C 0.9800 . ?
C28A H28A 0.9800 . ?
C28A H28B 0.9800 . ?
C28A H28C 0.9800 . ?
C29A H29A 0.9900 . ?
C29A H29B 0.9900 . ?
C30A C31A 1.399(7) . ?
C30A C35A 1.396(7) . ?
C31A C32A 1.398(7) . ?
C31A H31A 0.9500 . ?
C32A C33A 1.396(7) . ?
C32A H32A 0.9500 . ?
C33A C34A 1.393(7) . ?
C33A H33A 0.9500 . ?
C34A C35A 1.397(7) . ?
C34A H34A 0.9500 . ?
C35A H35A 0.9500 . ?
C36A C37A 1.34(3) . ?
C36A C41A 1.41(3) . ?
C37A C38A 1.39(3) . ?
C37A H37A 0.9500 . ?
C38A C39A 1.35(3) . ?
C38A H38A 0.9500 . ?
C39A C40A 1.33(3) . ?
C39A H39A 0.9500 . ?
C40A C41A 1.51(2) . ?
C40A H40A 0.9500 . ?
C41A H41A 0.9500 . ?
C42A C43A 1.53(2) . ?
C42A C44A 1.521(13) . ?
C42A H42A 1.0000 . ?
C43A C50A 1.501(18) . ?
C43A H43A 1.0000 . ?
C44A C45A 1.3900 . ?
C44A C49A 1.3900 . ?
C45A C46A 1.3900 . ?
C45A H45A 0.9500 . ?
C46A C47A 1.3900 . ?
C46A H46A 0.9500 . ?
C47A C48A 1.3900 . ?
C47A H47A 0.9500 . ?
C48A C49A 1.3900 . ?
C48A H48A 0.9500 . ?
C49A H49A 0.9500 . ?
C50A C51A 1.3900 . ?
C50A C55A 1.3900 . ?
C51A C52A 1.3900 . ?
C51A H51A 0.9500 . ?
C52A C53A 1.3900 . ?
C52A H52A 0.9500 . ?
C53A C54A 1.3900 . ?
C53A H53A 0.9500 . ?
C54A C55A 1.3900 . ?
C54A H54A 0.9500 . ?
C55A H55A 0.9500 . ?
Ru1B N2B 2.133(14) . ?
Ru1B N1B 2.176(13) . ?
Ru1B P1B 2.178(5) . ?
Ru1B P2B 2.265(5) . ?
Ru1B Cl1B 2.398(5) . ?
Ru1B Cl2B 2.414(5) . ?
P1B O3B 1.570(11) . ?
P1B O2B 1.613(14) . ?
P1B O1B 1.619(12) . ?
P2B C29B 1.814(17) . ?
P2B C36B 1.846(19) . ?
P2B C30B 1.88(2) . ?
O1B C1B 1.35(2) . ?
O2B C8B 1.43(2) . ?
O3B C29B 1.492(19) . ?
N1B C42B 1.511(19) . ?
N1B H1B1 0.9100 . ?
N1B H1B2 0.9100 . ?
N2B C43B 1.514(7) . ?
N2B H2B1 0.9100 . ?
N2B H2B2 0.9100 . ?
C1B C2B 1.38(2) . ?
C1B C6B 1.43(2) . ?
C2B C3B 1.40(2) . ?
C2B C13B 1.50(2) . ?
C3B C4B 1.33(2) . ?
C3B H3B 0.9500 . ?
C4B C5B 1.35(2) . ?
C4B C17B 1.55(2) . ?
C5B C6B 1.38(2) . ?
C5B H5B 0.9500 . ?
C6B C7B 1.489(11) . ?
C7B C12B 1.40(2) . ?
C7B C8B 1.41(2) . ?
C8B C9B 1.34(2) . ?
C9B C10B 1.41(2) . ?
C9B C21B 1.53(2) . ?
C10B C11B 1.40(2) . ?
C10B H10B 0.9500 . ?
C11B C12B 1.47(2) . ?
C11B C25B 1.50(2) . ?
C12B H12B 0.9500 . ?
C13B C14B 1.54(2) . ?
C13B C16B 1.60(2) . ?
C13B C15B 1.60(2) . ?
C14B H14D 0.9800 . ?
C14B H14E 0.9800 . ?
C14B H14F 0.9800 . ?
C15B H15D 0.9800 . ?
C15B H15E 0.9800 . ?
C15B H15F 0.9800 . ?
C16B H16D 0.9800 . ?
C16B H16E 0.9800 . ?
C16B H16F 0.9800 . ?
C17B C18B 1.55(2) . ?
C17B C20B 1.56(2) . ?
C17B C19B 1.62(3) . ?
C18B H18D 0.9800 . ?
C18B H18E 0.9800 . ?
C18B H18F 0.9800 . ?
C19B H19D 0.9800 . ?
C19B H19E 0.9800 . ?
C19B H19F 0.9800 . ?
C20B H20D 0.9800 . ?
C20B H20E 0.9800 . ?
C20B H20F 0.9800 . ?
C21B C24B 1.52(3) . ?
C21B C23B 1.56(2) . ?
C21B C22B 1.59(2) . ?
C22B H22D 0.9800 . ?
C22B H22E 0.9800 . ?
C22B H22F 0.9800 . ?
C23B H23D 0.9800 . ?
C23B H23E 0.9800 . ?
C23B H23F 0.9800 . ?
C24B H24D 0.9800 . ?
C24B H24E 0.9800 . ?
C24B H24F 0.9800 . ?
C25B C26B 1.53(3) . ?
C25B C27B 1.65(3) . ?
C25B C28B 1.47(3) . ?
C26B H26D 0.9800 . ?
C26B H26E 0.9800 . ?
C26B H26F 0.9800 . ?
C27B H27D 0.9800 . ?
C27B H27E 0.9800 . ?
C27B H27F 0.9800 . ?
C28B H28D 0.9800 . ?
C28B H28E 0.9800 . ?
C28B H28F 0.9800 . ?
C29B H29C 0.9900 . ?
C29B H29D 0.9900 . ?
C30B C35B 1.28(3) . ?
C30B C31B 1.44(3) . ?
C31B C32B 1.32(3) . ?
C31B H31B 0.9500 . ?
C32B C33B 1.45(3) . ?
C32B H32C 0.9500 . ?
C33B C34B 1.36(3) . ?
C33B H33B 0.9500 . ?
C34B C35B 1.43(3) . ?
C34B H34B 0.9500 . ?
C35B H35B 0.9500 . ?
C36B C37B 1.40(3) . ?
C36B C41B 1.43(2) . ?
C37B C38B 1.36(3) . ?
C37B H37B 0.9500 . ?
C38B C39B 1.40(3) . ?
C38B H38C 0.9500 . ?
C39B C40B 1.35(2) . ?
C39B H39B 0.9500 . ?
C40B C41B 1.41(3) . ?
C40B H40B 0.9500 . ?
C41B H41B 0.9500 . ?
C42B C44B 1.522(16) . ?
C42B C43B 1.505(7) . ?
C42B H42B 1.0000 . ?
C43B C50B 1.517(7) . ?
C43B H43B 1.0000 . ?
C44B C45B 1.3900 . ?
C44B C49B 1.3900 . ?
C45B C46B 1.3900 . ?
C45B H45B 0.9500 . ?
C46B C47B 1.3900 . ?
C46B H46B 0.9500 . ?
C47B C48B 1.3900 . ?
C47B H47B 0.9500 . ?
C48B C49B 1.3900 . ?
C48B H48B 0.9500 . ?
C49B H49B 0.9500 . ?
C50B C51B 1.3900 . ?
C50B C55B 1.3900 . ?
C51B C52B 1.3900 . ?
C51B H51B 0.9500 . ?
C52B C53B 1.3900 . ?
C52B H52B 0.9500 . ?
C53B C54B 1.3900 . ?
C53B H53B 0.9500 . ?
C54B C55B 1.3900 . ?
C54B H54B 0.9500 . ?
C55B H55B 0.9500 . ?
Ru1C N1C 2.182(14) . ?
Ru1C P1C 2.186(5) . ?
Ru1C N2C 2.203(13) . ?
Ru1C P2C 2.257(5) . ?
Ru1C Cl2C 2.399(5) . ?
Ru1C Cl1C 2.400(5) . ?
P1C O2C 1.600(12) . ?
P1C O1C 1.636(12) . ?
P1C O3C 1.666(11) . ?
P2C C30C 1.815(18) . ?
P2C C36C 1.814(16) . ?
P2C C29C 1.870(18) . ?
O1C C1C 1.37(2) . ?
O2C C8C 1.405(19) . ?
O3C C29C 1.40(2) . ?
N1C C42C 1.46(2) . ?
N1C H1C1 0.9100 . ?
N1C H1C2 0.9100 . ?
N2C C43C 1.45(2) . ?
N2C H2C1 0.9100 . ?
N2C H2C2 0.9100 . ?
C1C C6C 1.38(2) . ?
C1C C2C 1.47(2) . ?
C2C C3C 1.38(2) . ?
C2C C13C 1.54(2) . ?
C3C C4C 1.40(2) . ?
C3C H3C 0.9500 . ?
C4C C5C 1.29(2) . ?
C4C C17C 1.56(2) . ?
C5C C6C 1.41(2) . ?
C5C H5C 0.9500 . ?
C6C C7C 1.478(11) . ?
C7C C12C 1.40(2) . ?
C7C C8C 1.38(2) . ?
C8C C9C 1.46(2) . ?
C9C C10C 1.39(3) . ?
C9C C21C 1.54(3) . ?
C10C C11C 1.47(3) . ?
C10C H10C 0.9500 . ?
C11C C12C 1.43(3) . ?
C11C C25C 1.54(3) . ?
C12C H12C 0.9500 . ?
C13C C14C 1.47(2) . ?
C13C C16C 1.57(3) . ?
C13C C15C 1.56(2) . ?
C14C H14G 0.9800 . ?
C14C H14H 0.9800 . ?
C14C H14I 0.9800 . ?
C15C H15G 0.9800 . ?
C15C H15H 0.9800 . ?
C15C H15I 0.9800 . ?
C16C H16G 0.9800 . ?
C16C H16H 0.9800 . ?
C16C H16I 0.9800 . ?
C17C C19C 1.60(2) . ?
C17C C20C 1.44(2) . ?
C17C C18C 1.54(2) . ?
C18C H18G 0.9800 . ?
C18C H18H 0.9800 . ?
C18C H18I 0.9800 . ?
C19C H19G 0.9800 . ?
C19C H19H 0.9800 . ?
C19C H19I 0.9800 . ?
C20C H20G 0.9800 . ?
C20C H20H 0.9800 . ?
C20C H20I 0.9800 . ?
C21C C23C 1.52(3) . ?
C21C C22C 1.47(3) . ?
C21C C24C 1.61(3) . ?
C22C H22G 0.9800 . ?
C22C H22H 0.9800 . ?
C22C H22I 0.9800 . ?
C23C H23G 0.9800 . ?
C23C H23H 0.9800 . ?
C23C H23I 0.9800 . ?
C24C H24G 0.9800 . ?
C24C H24H 0.9800 . ?
C24C H24I 0.9800 . ?
C25C C26C 1.503(7) . ?
C25C C28C 1.507(7) . ?
C25C C27C 1.508(7) . ?
C26C H26G 0.9800 . ?
C26C H26H 0.9800 . ?
C26C H26I 0.9800 . ?
C27C H27G 0.9800 . ?
C27C H27H 0.9800 . ?
C27C H27I 0.9800 . ?
C28C H28G 0.9800 . ?
C28C H28H 0.9800 . ?
C28C H28I 0.9800 . ?
C29C H29E 0.9900 . ?
C29C H29F 0.9900 . ?
C30C C35C 1.34(2) . ?
C30C C31C 1.42(2) . ?
C31C C32C 1.40(2) . ?
C31C H31C 0.9500 . ?
C32C C33C 1.38(2) . ?
C32C H32D 0.9500 . ?
C33C C34C 1.41(2) . ?
C33C H33C 0.9500 . ?
C34C C35C 1.40(2) . ?
C34C H34C 0.9500 . ?
C35C H35C 0.9500 . ?
C36C C41C 1.36(2) . ?
C36C C37C 1.45(2) . ?
C37C C38C 1.32(2) . ?
C37C H37C 0.9500 . ?
C38C C39C 1.39(2) . ?
C38C H38D 0.9500 . ?
C39C C40C 1.31(2) . ?
C39C H39C 0.9500 . ?
C40C C41C 1.43(2) . ?
C40C H40C 0.9500 . ?
C41C H41C 0.9500 . ?
C42C C43C 1.51(2) . ?
C42C C44C 1.534(18) . ?
C42C H42C 1.0000 . ?
C43C C50C 1.562(18) . ?
C43C H43C 1.0000 . ?
C44C C45C 1.3900 . ?
C44C C49C 1.3900 . ?
C45C C46C 1.3900 . ?
C45C H45C 0.9500 . ?
C46C C47C 1.3900 . ?
C46C H46C 0.9500 . ?
C47C C48C 1.3900 . ?
C47C H47C 0.9500 . ?
C48C C49C 1.3900 . ?
C48C H48C 0.9500 . ?
C49C H49C 0.9500 . ?
C50C C51C 1.3900 . ?
C50C C55C 1.3900 . ?
C51C C52C 1.3900 . ?
C51C H51C 0.9500 . ?
C52C C53C 1.3900 . ?
C52C H52C 0.9500 . ?
C53C C54C 1.3900 . ?
C53C H53C 0.9500 . ?
C54C C55C 1.3900 . ?
C54C H54C 0.9500 . ?
C55C H55C 0.9500 . ?
Ru1D P1D 2.190(5) . ?
Ru1D N1D 2.182(15) . ?
Ru1D N2D 2.195(15) . ?
Ru1D P2D 2.262(6) . ?
Ru1D Cl2D 2.382(5) . ?
Ru1D Cl1D 2.402(5) . ?
P1D O2D 1.574(12) . ?
P1D O1D 1.603(12) . ?
P1D O3D 1.612(13) . ?
P2D C30D 1.80(2) . ?
P2D C36D 1.844(18) . ?
P2D C29D 1.865(17) . ?
O1D C1D 1.41(2) . ?
O2D C8D 1.362(19) . ?
O3D C29D 1.40(2) . ?
N1D C42D 1.50(2) . ?
N1D H1D1 0.9100 . ?
N1D H1D2 0.9100 . ?
N2D C43D 1.46(2) . ?
N2D H2D1 0.9100 . ?
N2D H2D2 0.9100 . ?
C1D C2D 1.39(2) . ?
C1D C6D 1.36(2) . ?
C2D C3D 1.50(2) . ?
C2D C13D 1.59(2) . ?
C3D C4D 1.35(2) . ?
C3D H3D 0.9500 . ?
C4D C5D 1.38(2) . ?
C4D C17D 1.58(2) . ?
C5D C6D 1.38(2) . ?
C5D H5D 0.9500 . ?
C6D C7D 1.505(11) . ?
C7D C12D 1.33(2) . ?
C7D C8D 1.47(2) . ?
C8D C9D 1.49(2) . ?
C9D C10D 1.32(2) . ?
C9D C21D 1.65(2) . ?
C10D C11D 1.33(2) . ?
C10D H10D 0.9500 . ?
C11D C12D 1.38(2) . ?
C11D C25D 1.53(3) . ?
C12D H12D 0.9500 . ?
C13D C16D 1.45(2) . ?
C13D C14D 1.52(3) . ?
C13D C15D 1.57(2) . ?
C14D H14J 0.9800 . ?
C14D H14K 0.9800 . ?
C14D H14L 0.9800 . ?
C15D H15J 0.9800 . ?
C15D H15K 0.9800 . ?
C15D H15L 0.9800 . ?
C16D H16J 0.9800 . ?
C16D H16K 0.9800 . ?
C16D H16L 0.9800 . ?
C17D C20D 1.53(2) . ?
C17D C18D 1.51(2) . ?
C17D C19D 1.54(2) . ?
C18D H18J 0.9800 . ?
C18D H18K 0.9800 . ?
C18D H18L 0.9800 . ?
C19D H19J 0.9800 . ?
C19D H19K 0.9800 . ?
C19D H19L 0.9800 . ?
C20D H20J 0.9800 . ?
C20D H20K 0.9800 . ?
C20D H20L 0.9800 . ?
C21D C22D 1.44(2) . ?
C21D C24D 1.57(2) . ?
C21D C23D 1.65(2) . ?
C22D H22J 0.9800 . ?
C22D H22K 0.9800 . ?
C22D H22L 0.9800 . ?
C23D H23J 0.9800 . ?
C23D H23K 0.9800 . ?
C23D H23L 0.9800 . ?
C24D H24J 0.9800 . ?
C24D H24K 0.9800 . ?
C24D H24L 0.9800 . ?
C25D C28D 1.48(3) . ?
C25D C26D 1.65(3) . ?
C25D C27D 1.69(3) . ?
C26D H26J 0.9800 . ?
C26D H26K 0.9800 . ?
C26D H26L 0.9800 . ?
C27D H27J 0.9800 . ?
C27D H27K 0.9800 . ?
C27D H27L 0.9800 . ?
C28D H28J 0.9800 . ?
C28D H28K 0.9800 . ?
C28D H28L 0.9800 . ?
C29D H29G 0.9900 . ?
C29D H29H 0.9900 . ?
C30D C35D 1.36(3) . ?
C30D C31D 1.42(3) . ?
C31D C32D 1.39(3) . ?
C31D H31D 0.9500 . ?
C32D C33D 1.44(3) . ?
C32D H32E 0.9500 . ?
C33D C34D 1.39(3) . ?
C33D H33D 0.9500 . ?
C34D C35D 1.29(3) . ?
C34D H34D 0.9500 . ?
C35D H35D 0.9500 . ?
C36D C41D 1.395(7) . ?
C36D C37D 1.394(7) . ?
C37D C38D 1.393(7) . ?
C37D H37D 0.9500 . ?
C38D C39D 1.391(7) . ?
C38D H38E 0.9500 . ?
C39D C40D 1.387(7) . ?
C39D H39D 0.9500 . ?
C40D C41D 1.393(7) . ?
C40D H40D 0.9500 . ?
C41D H41D 0.9500 . ?
C42D C44D 1.491(13) . ?
C42D C43D 1.55(2) . ?
C42D H42D 1.0000 . ?
C43D C50D 1.508(19) . ?
C43D H43D 1.0000 . ?
C44D C45D 1.3900 . ?
C44D C49D 1.3900 . ?
C45D C46D 1.3900 . ?
C45D H45D 0.9500 . ?
C46D C47D 1.3900 . ?
C46D H46D 0.9500 . ?
C47D C48D 1.3900 . ?
C47D H47D 0.9500 . ?
C48D C49D 1.3900 . ?
C48D H48D 0.9500 . ?
C49D H49D 0.9500 . ?
C50D C51D 1.3900 . ?
C50D C55D 1.3900 . ?
C51D C52D 1.3900 . ?
C51D H51D 0.9500 . ?
C52D C53D 1.3900 . ?
C52D H52D 0.9500 . ?
C53D C54D 1.3900 . ?
C53D H53D 0.9500 . ?
C54D C55D 1.3900 . ?
C54D H54D 0.9500 . ?
C55D H55D 0.9500 . ?
O4A C57A 1.440(7) . ?
O4A C58A 1.450(7) . ?
C56A C57A 1.507(7) . ?
C56A H56A 0.9800 . ?
C56A H56B 0.9800 . ?
C56A H56C 0.9800 . ?
C57A H57A 0.9900 . ?
C57A H57B 0.9900 . ?
C58A C59A 1.514(8) . ?
C58A H58A 0.9900 . ?
C58A H58B 0.9900 . ?
C59A H59A 0.9800 . ?
C59A H59B 0.9800 . ?
C59A H59C 0.9800 . ?
O4B C58B 1.436(7) . ?
O4B C57B 1.444(7) . ?
C56B C57B 1.500(7) . ?
C56B H56D 0.9800 . ?
C56B H56E 0.9800 . ?
C56B H56F 0.9800 . ?
C57B H57C 0.9900 . ?
C57B H57D 0.9900 . ?
C58B C59B 1.495(7) . ?
C58B H58C 0.9900 . ?
C58B H58D 0.9900 . ?
C59B H59D 0.9795 . ?
C59B H59E 0.9802 . ?
C59B H59F 0.9807 . ?

loop_
_geom_torsion_atom_site_label_1
_geom_torsion_atom_site_label_2
_geom_torsion_atom_site_label_3
_geom_torsion_atom_site_label_4
_geom_torsion
_geom_torsion_site_symmetry_1
_geom_torsion_site_symmetry_2
_geom_torsion_site_symmetry_3
_geom_torsion_site_symmetry_4
_geom_torsion_publ_flag
O3A P1A O1A C1A -106.5(14) . . . . ?
O2A P1A O1A C1A -9.1(15) . . . . ?
Ru1A P1A O1A C1A 129.6(12) . . . . ?
O3A P1A O2A C8A -178.6(11) . . . . ?
O1A P1A O2A C8A 78.0(11) . . . . ?
Ru1A P1A O2A C8A -54.9(12) . . . . ?
O1A P1A O3A C29A -133.0(11) . . . . ?
O2A P1A O3A C29A 123.0(11) . . . . ?
Ru1A P1A O3A C29A -8.7(12) . . . . ?
P1A O1A C1A C6A -35(2) . . . . ?
P1A O1A C1A C2A 147.4(13) . . . . ?
C6A C1A C2A C13A -173.9(19) . . . . ?
O1A C1A C2A C13A 3(3) . . . . ?
C6A C1A C2A C3A -3(3) . . . . ?
O1A C1A C2A C3A 174.4(13) . . . . ?
C1A C2A C3A C4A 9(2) . . . . ?
C13A C2A C3A C4A -178.6(17) . . . . ?
C2A C3A C4A C5A -9(3) . . . . ?
C2A C3A C4A C17A 172.9(17) . . . . ?
C3A C4A C5A C6A 2(3) . . . . ?
C17A C4A C5A C6A -179.1(19) . . . . ?
C2A C1A C6A C7A -177.4(18) . . . . ?
O1A C1A C6A C7A 5(3) . . . . ?
C2A C1A C6A C5A -2(3) . . . . ?
O1A C1A C6A C5A -179.7(14) . . . . ?
C4A C5A C6A C7A 178.6(18) . . . . ?
C4A C5A C6A C1A 3(3) . . . . ?
C1A C6A C7A C8A 47(3) . . . . ?
C5A C6A C7A C8A -127.9(18) . . . . ?
C1A C6A C7A C12A -137(2) . . . . ?
C5A C6A C7A C12A 48(2) . . . . ?
P1A O2A C8A C9A 118.0(14) . . . . ?
P1A O2A C8A C7A -60.9(16) . . . . ?
C6A C7A C8A C9A 162.2(16) . . . . ?
C12A C7A C8A C9A -13(2) . . . . ?
C6A C7A C8A O2A -19(2) . . . . ?
C12A C7A C8A O2A 165.5(14) . . . . ?
O2A C8A C9A C10A -169.4(14) . . . . ?
C7A C8A C9A C10A 9(2) . . . . ?
O2A C8A C9A C21A 20(2) . . . . ?
C7A C8A C9A C21A -161.5(15) . . . . ?
C8A C9A C10A C11A 2(3) . . . . ?
C21A C9A C10A C11A 172.6(17) . . . . ?
C9A C10A C11A C25A 176.6(19) . . . . ?
C9A C10A C11A C12A -8(3) . . . . ?
C6A C7A C12A C11A -169.2(16) . . . . ?
C8A C7A C12A C11A 7(2) . . . . ?
C10A C11A C12A C7A 3(2) . . . . ?
C25A C11A C12A C7A 178.8(17) . . . . ?
C1A C2A C13A C16A 51(3) . . . . ?
C3A C2A C13A C16A -120.3(17) . . . . ?
C1A C2A C13A C14A 175.5(19) . . . . ?
C3A C2A C13A C14A 5(2) . . . . ?
C1A C2A C13A C15A -68(2) . . . . ?
C3A C2A C13A C15A 121.5(16) . . . . ?
C5A C4A C17A C19A 17(3) . . . . ?
C3A C4A C17A C19A -164.3(18) . . . . ?
C5A C4A C17A C20A 122(2) . . . . ?
C3A C4A C17A C20A -60(2) . . . . ?
C5A C4A C17A C18A -108(2) . . . . ?
C3A C4A C17A C18A 70(3) . . . . ?
C10A C9A C21A C22A -177.5(17) . . . . ?
C8A C9A C21A C22A -7(2) . . . . ?
C10A C9A C21A C24A 55(2) . . . . ?
C8A C9A C21A C24A -134.5(16) . . . . ?
C10A C9A C21A C23A -62(2) . . . . ?
C8A C9A C21A C23A 108.4(18) . . . . ?
C10A C11A C25A C28A -125(2) . . . . ?
C12A C11A C25A C28A 60(2) . . . . ?
C10A C11A C25A C27A 118(2) . . . . ?
C12A C11A C25A C27A -58(2) . . . . ?
C10A C11A C25A C26A -6(3) . . . . ?
C12A C11A C25A C26A 179.3(17) . . . . ?
P1A O3A C29A P2A 37.4(14) . . . . ?
C30A P2A C29A O3A -177.1(10) . . . . ?
C36A P2A C29A O3A 77.6(12) . . . . ?
Ru1A P2A C29A O3A -48.2(11) . . . . ?
C29A P2A C30A C31A 85.4(16) . . . . ?
C36A P2A C30A C31A -167.3(16) . . . . ?
Ru1A P2A C30A C31A -29.9(18) . . . . ?
C29A P2A C30A C35A -84.8(16) . . . . ?
C36A P2A C30A C35A 22.5(17) . . . . ?
Ru1A P2A C30A C35A 160.0(12) . . . . ?
C35A C30A C31A C32A -8(3) . . . . ?
P2A C30A C31A C32A -178.7(15) . . . . ?
C30A C31A C32A C33A -1(3) . . . . ?
C31A C32A C33A C34A 10(3) . . . . ?
C32A C33A C34A C35A -9(3) . . . . ?
C33A C34A C35A C30A 0(3) . . . . ?
C31A C30A C35A C34A 9(3) . . . . ?
P2A C30A C35A C34A 179.3(14) . . . . ?
C29A P2A C36A C37A -172.3(15) . . . . ?
C30A P2A C36A C37A 80.5(17) . . . . ?
Ru1A P2A C36A C37A -58.5(17) . . . . ?
C29A P2A C36A C41A 13.6(18) . . . . ?
C30A P2A C36A C41A -93.7(16) . . . . ?
Ru1A P2A C36A C41A 127.3(14) . . . . ?
C41A C36A C37A C38A 0(3) . . . . ?
P2A C36A C37A C38A -173.4(17) . . . . ?
C36A C37A C38A C39A 1(3) . . . . ?
C37A C38A C39A C40A -1(3) . . . . ?
C38A C39A C40A C41A 0(3) . . . . ?
C37A C36A C41A C40A -1(3) . . . . ?
P2A C36A C41A C40A 172.4(13) . . . . ?
C39A C40A C41A C36A 1(3) . . . . ?
Ru1A N1A C42A C43A -40.4(15) . . . . ?
Ru1A N1A C42A C44A -161.8(8) . . . . ?
N1A C42A C43A C50A 178.2(11) . . . . ?
C44A C42A C43A C50A -60.4(15) . . . . ?
N1A C42A C43A N2A 54.1(16) . . . . ?
C44A C42A C43A N2A 175.4(11) . . . . ?
Ru1A N2A C43A C50A -166.5(9) . . . . ?
Ru1A N2A C43A C42A -43.7(14) . . . . ?
N1A C42A C44A C45A 60.1(15) . . . . ?
C43A C42A C44A C45A -59.0(15) . . . . ?
N1A C42A C44A C49A -124.6(11) . . . . ?
C43A C42A C44A C49A 116.2(11) . . . . ?
C49A C44A C45A C46A 0.0 . . . . ?
C42A C44A C45A C46A 175.1(13) . . . . ?
C44A C45A C46A C47A 0.0 . . . . ?
C45A C46A C47A C48A 0.0 . . . . ?
C46A C47A C48A C49A 0.0 . . . . ?
C47A C48A C49A C44A 0.0 . . . . ?
C45A C44A C49A C48A 0.0 . . . . ?
C42A C44A C49A C48A -175.5(12) . . . . ?
C42A C43A C50A C51A 116.9(12) . . . . ?
N2A C43A C50A C51A -123.2(11) . . . . ?
C42A C43A C50A C55A -60.7(14) . . . . ?
N2A C43A C50A C55A 59.2(14) . . . . ?
C55A C50A C51A C52A 0.0 . . . . ?
C43A C50A C51A C52A -177.6(11) . . . . ?
C50A C51A C52A C53A 0.0 . . . . ?
C51A C52A C53A C54A 0.0 . . . . ?
C52A C53A C54A C55A 0.0 . . . . ?
C53A C54A C55A C50A 0.0 . . . . ?
C51A C50A C55A C54A 0.0 . . . . ?
C43A C50A C55A C54A 177.6(11) . . . . ?
O3B P1B O1B C1B -112.1(15) . . . . ?
O2B P1B O1B C1B -14.2(16) . . . . ?
Ru1B P1B O1B C1B 125.3(14) . . . . ?
O3B P1B O2B C8B -174.9(11) . . . . ?
O1B P1B O2B C8B 84.1(11) . . . . ?
Ru1B P1B O2B C8B -50.9(12) . . . . ?
O2B P1B O3B C29B 136.7(11) . . . . ?
O1B P1B O3B C29B -121.4(11) . . . . ?
Ru1B P1B O3B C29B 4.0(12) . . . . ?
P1B O1B C1B C2B 152.5(13) . . . . ?
P1B O1B C1B C6B -31(3) . . . . ?
O1B C1B C2B C3B -178.8(15) . . . . ?
C6B C1B C2B C3B 5(2) . . . . ?
O1B C1B C2B C13B -2(2) . . . . ?
C6B C1B C2B C13B -178.8(16) . . . . ?
C1B C2B C3B C4B -7(3) . . . . ?
C13B C2B C3B C4B 176.2(18) . . . . ?
C2B C3B C4B C5B 4(3) . . . . ?
C2B C3B C4B C17B -175.8(16) . . . . ?
C3B C4B C5B C6B 1(3) . . . . ?
C17B C4B C5B C6B -178.6(16) . . . . ?
C4B C5B C6B C1B -4(3) . . . . ?
C4B C5B C6B C7B 178.9(17) . . . . ?
O1B C1B C6B C5B -176.1(16) . . . . ?
C2B C1B C6B C5B 0(3) . . . . ?
O1B C1B C6B C7B 1(3) . . . . ?
C2B C1B C6B C7B 177.8(17) . . . . ?
C5B C6B C7B C12B 37(2) . . . . ?
C1B C6B C7B C12B -140.1(19) . . . . ?
C5B C6B C7B C8B -129(2) . . . . ?
C1B C6B C7B C8B 54(3) . . . . ?
C12B C7B C8B C9B -11(3) . . . . ?
C6B C7B C8B C9B 155.0(18) . . . . ?
C12B C7B C8B O2B 170.6(15) . . . . ?
C6B C7B C8B O2B -24(3) . . . . ?
P1B O2B C8B C9B 117.2(18) . . . . ?
P1B O2B C8B C7B -64.1(17) . . . . ?
C7B C8B C9B C10B 8(3) . . . . ?
O2B C8B C9B C10B -173.2(14) . . . . ?
C7B C8B C9B C21B -163.3(17) . . . . ?
O2B C8B C9B C21B 15(3) . . . . ?
C8B C9B C10B C11B 2(3) . . . . ?
C21B C9B C10B C11B 174.7(17) . . . . ?
C9B C10B C11B C12B -8(3) . . . . ?
C9B C10B C11B C25B 179.5(17) . . . . ?
C8B C7B C12B C11B 3(3) . . . . ?
C6B C7B C12B C11B -163.7(16) . . . . ?
C10B C11B C12B C7B 5(2) . . . . ?
C25B C11B C12B C7B 178.1(16) . . . . ?
C1B C2B C13B C14B -60(2) . . . . ?
C3B C2B C13B C14B 117.0(18) . . . . ?
C1B C2B C13B C16B -171.6(15) . . . . ?
C3B C2B C13B C16B 5(2) . . . . ?
C1B C2B C13B C15B 63.5(19) . . . . ?
C3B C2B C13B C15B -120.0(16) . . . . ?
C3B C4B C17B C18B 135(2) . . . . ?
C5B C4B C17B C18B -45(2) . . . . ?
C3B C4B C17B C20B 19(3) . . . . ?
C5B C4B C17B C20B -160.8(16) . . . . ?
C3B C4B C17B C19B -83(2) . . . . ?
C5B C4B C17B C19B 96.8(19) . . . . ?
C8B C9B C21B C24B -125(2) . . . . ?
C10B C9B C21B C24B 64(2) . . . . ?
C8B C9B C21B C23B 114(2) . . . . ?
C10B C9B C21B C23B -57.3(18) . . . . ?
C8B C9B C21B C22B 2(3) . . . . ?
C10B C9B C21B C22B -169.9(13) . . . . ?
C10B C11B C25B C26B -20(3) . . . . ?
C12B C11B C25B C26B 168.2(16) . . . . ?
C10B C11B C25B C27B 94(2) . . . . ?
C12B C11B C25B C27B -78(2) . . . . ?
C10B C11B C25B C28B -153.9(18) . . . . ?
C12B C11B C25B C28B 34(2) . . . . ?
P1B O3B C29B P2B 27.0(14) . . . . ?
C36B P2B C29B O3B 83.9(12) . . . . ?
C30B P2B C29B O3B -171.4(11) . . . . ?
Ru1B P2B C29B O3B -43.4(11) . . . . ?
C29B P2B C30B C35B -96.6(19) . . . . ?
C36B P2B C30B C35B 11(2) . . . . ?
Ru1B P2B C30B C35B 148.9(15) . . . . ?
C29B P2B C30B C31B 76.6(16) . . . . ?
C36B P2B C30B C31B -175.8(14) . . . . ?
Ru1B P2B C30B C31B -37.9(18) . . . . ?
C35B C30B C31B C32B -9(3) . . . . ?
P2B C30B C31B C32B 177.5(15) . . . . ?
C30B C31B C32B C33B 2(3) . . . . ?
C31B C32B C33B C34B 4(3) . . . . ?
C32B C33B C34B C35B -4(3) . . . . ?
C31B C30B C35B C34B 9(3) . . . . ?
P2B C30B C35B C34B -177.6(15) . . . . ?
C33B C34B C35B C30B -3(3) . . . . ?
C29B P2B C36B C37B -167.8(14) . . . . ?
C30B P2B C36B C37B 85.4(16) . . . . ?
Ru1B P2B C36B C37B -53.1(16) . . . . ?
C29B P2B C36B C41B 18.3(16) . . . . ?
C30B P2B C36B C41B -88.5(16) . . . . ?
Ru1B P2B C36B C41B 133.0(13) . . . . ?
C41B C36B C37B C38B -4(3) . . . . ?
P2B C36B C37B C38B -178.4(15) . . . . ?
C36B C37B C38B C39B 10(3) . . . . ?
C37B C38B C39B C40B -12(3) . . . . ?
C38B C39B C40B C41B 10(3) . . . . ?
C39B C40B C41B C36B -6(3) . . . . ?
C37B C36B C41B C40B 2(2) . . . . ?
P2B C36B C41B C40B 175.8(13) . . . . ?
Ru1B N1B C42B C44B -164.8(9) . . . . ?
Ru1B N1B C42B C43B -41.0(13) . . . . ?
C44B C42B C43B N2B 179.4(11) . . . . ?
N1B C42B C43B N2B 56.0(14) . . . . ?
C44B C42B C43B C50B -53.4(16) . . . . ?
N1B C42B C43B C50B -176.8(11) . . . . ?
Ru1B N2B C43B C42B -44.4(13) . . . . ?
Ru1B N2B C43B C50B -171.9(9) . . . . ?
C43B C42B C44B C45B -48.5(15) . . . . ?
N1B C42B C44B C45B 72.4(13) . . . . ?
C43B C42B C44B C49B 131.9(10) . . . . ?
N1B C42B C44B C49B -107.2(12) . . . . ?
C49B C44B C45B C46B 0.0 . . . . ?
C42B C44B C45B C46B -179.6(12) . . . . ?
C44B C45B C46B C47B 0.0 . . . . ?
C45B C46B C47B C48B 0.0 . . . . ?
C46B C47B C48B C49B 0.0 . . . . ?
C47B C48B C49B C44B 0.0 . . . . ?
C45B C44B C49B C48B 0.0 . . . . ?
C42B C44B C49B C48B 179.6(11) . . . . ?
C42B C43B C50B C51B 116.2(12) . . . . ?
N2B C43B C50B C51B -119.9(12) . . . . ?
C42B C43B C50B C55B -58.9(14) . . . . ?
N2B C43B C50B C55B 64.9(14) . . . . ?
C55B C50B C51B C52B 0.0 . . . . ?
C43B C50B C51B C52B -175.2(12) . . . . ?
C50B C51B C52B C53B 0.0 . . . . ?
C51B C52B C53B C54B 0.0 . . . . ?
C52B C53B C54B C55B 0.0 . . . . ?
C53B C54B C55B C50B 0.0 . . . . ?
C51B C50B C55B C54B 0.0 . . . . ?
C43B C50B C55B C54B 175.1(12) . . . . ?
O2C P1C O1C C1C -78.8(11) . . . . ?
O3C P1C O1C C1C 178.4(10) . . . . ?
Ru1C P1C O1C C1C 54.9(11) . . . . ?
O1C P1C O2C C8C 10.1(14) . . . . ?
O3C P1C O2C C8C 109.1(13) . . . . ?
Ru1C P1C O2C C8C -129.2(12) . . . . ?
O2C P1C O3C C29C 124.5(12) . . . . ?
O1C P1C O3C C29C -131.7(12) . . . . ?
Ru1C P1C O3C C29C 0.9(13) . . . . ?
P1C O1C C1C C6C 63.9(18) . . . . ?
P1C O1C C1C C2C -119.8(16) . . . . ?
O1C C1C C2C C3C 168.2(14) . . . . ?
C6C C1C C2C C3C -16(3) . . . . ?
O1C C1C C2C C13C -16(3) . . . . ?
C6C C1C C2C C13C 160.3(17) . . . . ?
C1C C2C C3C C4C 7(3) . . . . ?
C13C C2C C3C C4C -168.8(17) . . . . ?
C2C C3C C4C C5C 3(3) . . . . ?
C2C C3C C4C C17C 178.1(16) . . . . ?
C3C C4C C5C C6C -6(3) . . . . ?
C17C C4C C5C C6C 179.1(16) . . . . ?
C4C C5C C6C C7C 170.8(18) . . . . ?
C4C C5C C6C C1C -2(3) . . . . ?
O1C C1C C6C C7C 16(3) . . . . ?
C2C C1C C6C C7C -159.7(17) . . . . ?
O1C C1C C6C C5C -170.3(14) . . . . ?
C2C C1C C6C C5C 13(3) . . . . ?
C5C C6C C7C C12C -44(2) . . . . ?
C1C C6C C7C C12C 128.9(18) . . . . ?
C5C C6C C7C C8C 143.6(18) . . . . ?
C1C C6C C7C C8C -43(3) . . . . ?
C6C C7C C8C O2C -10(3) . . . . ?
C12C C7C C8C O2C 178.2(14) . . . . ?
C6C C7C C8C C9C 178.5(17) . . . . ?
C12C C7C C8C C9C 7(3) . . . . ?
P1C O2C C8C C7C 38(2) . . . . ?
P1C O2C C8C C9C -149.3(13) . . . . ?
C7C C8C C9C C10C 3(3) . . . . ?
O2C C8C C9C C10C -168.8(15) . . . . ?
C7C C8C C9C C21C 176.1(17) . . . . ?
O2C C8C C9C C21C 4(2) . . . . ?
C8C C9C C10C C11C -10(3) . . . . ?
C21C C9C C10C C11C 177.1(17) . . . . ?
C9C C10C C11C C12C 7(3) . . . . ?
C9C C10C C11C C25C -167.2(16) . . . . ?
C6C C7C C12C C11C 177.2(17) . . . . ?
C8C C7C C12C C11C -10(3) . . . . ?
C10C C11C C12C C7C 3(3) . . . . ?
C25C C11C C12C C7C 177.6(15) . . . . ?
C3C C2C C13C C14C -176.3(16) . . . . ?
C1C C2C C13C C14C 8(3) . . . . ?
C3C C2C C13C C16C 61(2) . . . . ?
C1C C2C C13C C16C -115(2) . . . . ?
C3C C2C C13C C15C -56(2) . . . . ?
C1C C2C C13C C15C 128.6(18) . . . . ?
C5C C4C C17C C19C -47(2) . . . . ?
C3C C4C C17C C19C 137.7(17) . . . . ?
C5C C4C C17C C20C 72(2) . . . . ?
C3C C4C C17C C20C -103.3(19) . . . . ?
C5C C4C C17C C18C -151.2(18) . . . . ?
C3C C4C C17C C18C 34(2) . . . . ?
C10C C9C C21C C23C 4(2) . . . . ?
C8C C9C C21C C23C -168.4(17) . . . . ?
C10C C9C C21C C22C -127.8(18) . . . . ?
C8C C9C C21C C22C 60(2) . . . . ?
C10C C9C C21C C24C 108.5(19) . . . . ?
C8C C9C C21C C24C -64(2) . . . . ?
C12C C11C C25C C26C 171.9(15) . . . . ?
C10C C11C C25C C26C -14(2) . . . . ?
C12C C11C C25C C28C 52.1(19) . . . . ?
C10C C11C C25C C28C -134.1(17) . . . . ?
C12C C11C C25C C27C -65.4(19) . . . . ?
C10C C11C C25C C27C 108.4(18) . . . . ?
P1C O3C C29C P2C -33.0(15) . . . . ?
C30C P2C C29C O3C -78.4(13) . . . . ?
C36C P2C C29C O3C 175.0(11) . . . . ?
Ru1C P2C C29C O3C 49.0(12) . . . . ?
C36C P2C C30C C35C 93.7(17) . . . . ?
C29C P2C C30C C35C -14.8(18) . . . . ?
Ru1C P2C C30C C35C -127.5(15) . . . . ?
C36C P2C C30C C31C -83.9(15) . . . . ?
C29C P2C C30C C31C 167.6(14) . . . . ?
Ru1C P2C C30C C31C 54.9(16) . . . . ?
C35C C30C C31C C32C -6(3) . . . . ?
P2C C30C C31C C32C 171.3(13) . . . . ?
C30C C31C C32C C33C 7(3) . . . . ?
C31C C32C C33C C34C -8(3) . . . . ?
C32C C33C C34C C35C 6(3) . . . . ?
C31C C30C C35C C34C 6(3) . . . . ?
P2C C30C C35C C34C -172.1(14) . . . . ?
C33C C34C C35C C30C -6(3) . . . . ?
C30C P2C C36C C41C 175.5(13) . . . . ?
C29C P2C C36C C41C -76.0(14) . . . . ?
Ru1C P2C C36C C41C 36.1(15) . . . . ?
C30C P2C C36C C37C 0.0(15) . . . . ?
C29C P2C C36C C37C 108.4(14) . . . . ?
Ru1C P2C C36C C37C -139.5(11) . . . . ?
C41C C36C C37C C38C 4(2) . . . . ?
P2C C36C C37C C38C 179.5(12) . . . . ?
C36C C37C C38C C39C 0(2) . . . . ?
C37C C38C C39C C40C -3(3) . . . . ?
C38C C39C C40C C41C 2(3) . . . . ?
C37C C36C C41C C40C -5(2) . . . . ?
P2C C36C C41C C40C 179.0(12) . . . . ?
C39C C40C C41C C36C 3(2) . . . . ?
Ru1C N1C C42C C43C -47.5(14) . . . . ?
Ru1C N1C C42C C44C -171.0(10) . . . . ?
Ru1C N2C C43C C42C -35.6(15) . . . . ?
Ru1C N2C C43C C50C -156.7(9) . . . . ?
N1C C42C C43C N2C 55.4(17) . . . . ?
C44C C42C C43C N2C -178.8(13) . . . . ?
N1C C42C C43C C50C 177.2(13) . . . . ?
C44C C42C C43C C50C -57.1(17) . . . . ?
N1C C42C C44C C45C -114.9(13) . . . . ?
C43C C42C C44C C45C 123.6(13) . . . . ?
N1C C42C C44C C49C 66.7(17) . . . . ?
C43C C42C C44C C49C -54.9(18) . . . . ?
C49C C44C C45C C46C 0.0 . . . . ?
C42C C44C C45C C46C -178.5(14) . . . . ?
C44C C45C C46C C47C 0.0 . . . . ?
C45C C46C C47C C48C 0.0 . . . . ?
C46C C47C C48C C49C 0.0 . . . . ?
C47C C48C C49C C44C 0.0 . . . . ?
C45C C44C C49C C48C 0.0 . . . . ?
C42C C44C C49C C48C 178.4(15) . . . . ?
N2C C43C C50C C51C 64.0(15) . . . . ?
C42C C43C C50C C51C -57.1(16) . . . . ?
N2C C43C C50C C55C -120.0(12) . . . . ?
C42C C43C C50C C55C 119.0(12) . . . . ?
C55C C50C C51C C52C 0.0 . . . . ?
C43C C50C C51C C52C 175.9(13) . . . . ?
C50C C51C C52C C53C 0.0 . . . . ?
C51C C52C C53C C54C 0.0 . . . . ?
C52C C53C C54C C55C 0.0 . . . . ?
C53C C54C C55C C50C 0.0 . . . . ?
C51C C50C C55C C54C 0.0 . . . . ?
C43C C50C C55C C54C -176.1(12) . . . . ?
O2D P1D O1D C1D -82.6(11) . . . . ?
O3D P1D O1D C1D 175.7(11) . . . . ?
Ru1D P1D O1D C1D 51.3(12) . . . . ?
O1D P1D O2D C8D 13.6(15) . . . . ?
O3D P1D O2D C8D 111.3(14) . . . . ?
Ru1D P1D O2D C8D -126.2(13) . . . . ?
O2D P1D O3D C29D 132.0(10) . . . . ?
O1D P1D O3D C29D -126.6(11) . . . . ?
Ru1D P1D O3D C29D 7.3(12) . . . . ?
P1D O1D C1D C2D -122.7(15) . . . . ?
P1D O1D C1D C6D 65.8(17) . . . . ?
C6D C1D C2D C3D -14(2) . . . . ?
O1D C1D C2D C3D 174.7(13) . . . . ?
C6D C1D C2D C13D 156.8(16) . . . . ?
O1D C1D C2D C13D -14(3) . . . . ?
C1D C2D C3D C4D 5(2) . . . . ?
C13D C2D C3D C4D -167.2(15) . . . . ?
C2D C3D C4D C5D 3(2) . . . . ?
C2D C3D C4D C17D -177.4(14) . . . . ?
C3D C4D C5D C6D -3(2) . . . . ?
C17D C4D C5D C6D 177.3(13) . . . . ?
C4D C5D C6D C1D -6(2) . . . . ?
C4D C5D C6D C7D 161.1(14) . . . . ?
C2D C1D C6D C5D 15(2) . . . . ?
O1D C1D C6D C5D -173.9(14) . . . . ?
C2D C1D C6D C7D -151.0(16) . . . . ?
O1D C1D C6D C7D 20(2) . . . . ?
C5D C6D C7D C12D -39(2) . . . . ?
C1D C6D C7D C12D 127.8(18) . . . . ?
C5D C6D C7D C8D 145.8(15) . . . . ?
C1D C6D C7D C8D -48(2) . . . . ?
P1D O2D C8D C7D 34(2) . . . . ?
P1D O2D C8D C9D -153.8(12) . . . . ?
C12D C7D C8D O2D 178.9(14) . . . . ?
C6D C7D C8D O2D -6(2) . . . . ?
C12D C7D C8D C9D 7(2) . . . . ?
C6D C7D C8D C9D -177.9(13) . . . . ?
O2D C8D C9D C10D -177.5(14) . . . . ?
C7D C8D C9D C10D -5(2) . . . . ?
O2D C8D C9D C21D 1.7(19) . . . . ?
C7D C8D C9D C21D 174.2(12) . . . . ?
C8D C9D C10D C11D 1(3) . . . . ?
C21D C9D C10D C11D -177.8(16) . . . . ?
C9D C10D C11D C12D 1(3) . . . . ?
C9D C10D C11D C25D -175.3(17) . . . . ?
C8D C7D C12D C11D -5(3) . . . . ?
C6D C7D C12D C11D 179.6(16) . . . . ?
C10D C11D C12D C7D 1(3) . . . . ?
C25D C11D C12D C7D 177.3(17) . . . . ?
C1D C2D C13D C16D -110(2) . . . . ?
C3D C2D C13D C16D 61.3(18) . . . . ?
C1D C2D C13D C14D 11(3) . . . . ?
C3D C2D C13D C14D -177.6(14) . . . . ?
C1D C2D C13D C15D 130(2) . . . . ?
C3D C2D C13D C15D -59.1(18) . . . . ?
C5D C4D C17D C20D 175.7(14) . . . . ?
C3D C4D C17D C20D -4(2) . . . . ?
C5D C4D C17D C18D -62.5(18) . . . . ?
C3D C4D C17D C18D 118.0(17) . . . . ?
C5D C4D C17D C19D 57.0(18) . . . . ?
C3D C4D C17D C19D -122.5(16) . . . . ?
C10D C9D C21D C22D -116.3(19) . . . . ?
C8D C9D C21D C22D 64.7(18) . . . . ?
C10D C9D C21D C24D 114.4(19) . . . . ?
C8D C9D C21D C24D -64.6(17) . . . . ?
C10D C9D C21D C23D -1(2) . . . . ?
C8D C9D C21D C23D -179.9(12) . . . . ?
C10D C11D C25D C28D 172.2(18) . . . . ?
C12D C11D C25D C28D -4(3) . . . . ?
C10D C11D C25D C26D 42(2) . . . . ?
C12D C11D C25D C26D -134.5(18) . . . . ?
C10D C11D C25D C27D -58(2) . . . . ?
C12D C11D C25D C27D 126.1(18) . . . . ?
P1D O3D C29D P2D -35.5(13) . . . . ?
C30D P2D C29D O3D -80.8(13) . . . . ?
C36D P2D C29D O3D 173.5(10) . . . . ?
Ru1D P2D C29D O3D 46.3(11) . . . . ?
C36D P2D C30D C35D 96(2) . . . . ?
C29D P2D C30D C35D -11(2) . . . . ?
Ru1D P2D C30D C35D -124(2) . . . . ?
C36D P2D C30D C31D -77.3(18) . . . . ?
C29D P2D C30D C31D 175.3(17) . . . . ?
Ru1D P2D C30D C31D 62.0(19) . . . . ?
C35D C30D C31D C32D -5(3) . . . . ?
P2D C30D C31D C32D 170.0(16) . . . . ?
C30D C31D C32D C33D 7(3) . . . . ?
C31D C32D C33D C34D -5(4) . . . . ?
C32D C33D C34D C35D 2(3) . . . . ?
C31D C30D C35D C34D 2(4) . . . . ?
P2D C30D C35D C34D -172(3) . . . . ?
C33D C34D C35D C30D -1(4) . . . . ?
C30D P2D C36D C41D 162.5(17) . . . . ?
C29D P2D C36D C41D -90.5(17) . . . . ?
Ru1D P2D C36D C41D 23(2) . . . . ?
C30D P2D C36D C37D -8(2) . . . . ?
C29D P2D C36D C37D 99.3(19) . . . . ?
Ru1D P2D C36D C37D -147.0(15) . . . . ?
C41D C36D C37D C38D 9(3) . . . . ?
P2D C36D C37D C38D 179.2(15) . . . . ?
C36D C37D C38D C39D -2(3) . . . . ?
C37D C38D C39D C40D -6(3) . . . . ?
C38D C39D C40D C41D 8(3) . . . . ?
C39D C40D C41D C36D -1(3) . . . . ?
C37D C36D C41D C40D -7(3) . . . . ?
P2D C36D C41D C40D -177.5(16) . . . . ?
Ru1D N1D C42D C44D -170.8(9) . . . . ?
Ru1D N1D C42D C43D -42.6(15) . . . . ?
Ru1D N2D C43D C50D -164.4(10) . . . . ?
Ru1D N2D C43D C42D -36.7(14) . . . . ?
N1D C42D C43D N2D 53.1(17) . . . . ?
C44D C42D C43D N2D -178.4(11) . . . . ?
N1D C42D C43D C50D -178.5(12) . . . . ?
C44D C42D C43D C50D -50.1(17) . . . . ?
N1D C42D C44D C45D 66.1(15) . . . . ?
C43D C42D C44D C45D -58.9(16) . . . . ?
N1D C42D C44D C49D -112.9(12) . . . . ?
C43D C42D C44D C49D 122.1(12) . . . . ?
C49D C44D C45D C46D 0.0 . . . . ?
C42D C44D C45D C46D -178.9(13) . . . . ?
C44D C45D C46D C47D 0.0 . . . . ?
C45D C46D C47D C48D 0.0 . . . . ?
C46D C47D C48D C49D 0.0 . . . . ?
C47D C48D C49D C44D 0.0 . . . . ?
C45D C44D C49D C48D 0.0 . . . . ?
C42D C44D C49D C48D 179.0(13) . . . . ?
N2D C43D C50D C51D -121.6(13) . . . . ?
C42D C43D C50D C51D 112.2(13) . . . . ?
N2D C43D C50D C55D 59.4(16) . . . . ?
C42D C43D C50D C55D -66.8(15) . . . . ?
C55D C50D C51D C52D 0.0 . . . . ?
C43D C50D C51D C52D -179.0(13) . . . . ?
C50D C51D C52D C53D 0.0 . . . . ?
C51D C52D C53D C54D 0.0 . . . . ?
C52D C53D C54D C55D 0.0 . . . . ?
C53D C54D C55D C50D 0.0 . . . . ?
C51D C50D C55D C54D 0.0 . . . . ?
C43D C50D C55D C54D 179.0(13) . . . . ?
C58A O4A C57A C56A -177(2) . . . . ?
C57A O4A C58A C59A -171(2) . . . . ?
C58B O4B C57B C56B -174(2) . . . . ?
C57B O4B C58B C59B -172.3(18) . . . . ?
